data_7015586
loop_
_publ_author_name
'Yang, Pei-Pei'
'Wang, Xiao-Ling'
'Li, Li-Cun'
'Liao, Dai-Zheng'

_publ_section_title
;
 Synthesis, structure and magnetic properties of a novel family of
 heterometallic nonanuclear Na(I)2Mn(III)6Ln(III) (Ln = Eu, Gd, Tb, Dy)
 complexes.
;
_journal_issue 16
_journal_name_full 'Dalton transactions (Cambridge, England : 2003)'
_journal_page_first 4155
_journal_page_last 4161
_journal_paper_doi 10.1039/c0dt01746a
_journal_volume 40
_journal_year 2011
_chemical_formula_sum 'C89 H87.5 Mn6 N12.5 Na2 O30.5 Tb'
_chemical_formula_weight 2354.76
_chemical_name_systematic
;
?
;
_space_group_IT_number 2
_symmetry_cell_setting triclinic
_symmetry_space_group_name_Hall '-P 1'
_symmetry_space_group_name_H-M 'P -1'
_atom_sites_solution_hydrogens geom
_atom_sites_solution_primary direct
_atom_sites_solution_secondary difmap
_audit_creation_method SHELXL-97
_cell_angle_alpha 115.13(3)
_cell_angle_beta 102.17(3)
_cell_angle_gamma 105.48(3)
_cell_formula_units_Z 1
_cell_length_a 14.262(3)
_cell_length_b 14.454(3)
_cell_length_c 15.964(3)
_cell_measurement_reflns_used 87668
_cell_measurement_temperature 113(2)
_cell_measurement_theta_max 27.856
_cell_measurement_theta_min 1.722
_cell_volume 2665.8(16)
_computing_cell_refinement crystalclear
_computing_data_collection 'crystalclear(Rigaku/MSC Inc., 2005)'
_computing_data_reduction crystalclear
_computing_molecular_graphics 'Bruker SHELXTL'
_computing_publication_material 'Bruker SHELXTL'
_computing_structure_refinement 'SHELXL-97 (Sheldrick, 1997)'
_computing_structure_solution 'SHELXS-97 (Sheldrick, 1990)'
_diffrn_ambient_temperature 113(2)
_diffrn_detector_area_resol_mean 7.31
_diffrn_measured_fraction_theta_full 0.989
_diffrn_measured_fraction_theta_max 0.989
_diffrn_measurement_device_type 'rigaku saturn CCD area detector'
_diffrn_measurement_method '\w and \f scans'
_diffrn_radiation_monochromator confocal
_diffrn_radiation_source 'rotating anode'
_diffrn_radiation_type MoK\a
_diffrn_radiation_wavelength 0.71073
_diffrn_reflns_av_R_equivalents 0.0477
_diffrn_reflns_av_sigmaI/netI 0.0750
_diffrn_reflns_limit_h_max 16
_diffrn_reflns_limit_h_min -16
_diffrn_reflns_limit_k_max 17
_diffrn_reflns_limit_k_min -17
_diffrn_reflns_limit_l_max 18
_diffrn_reflns_limit_l_min -13
_diffrn_reflns_number 19581
_diffrn_reflns_theta_full 25.02
_diffrn_reflns_theta_max 25.02
_diffrn_reflns_theta_min 1.80
_diffrn_standards_decay_% 0
_diffrn_standards_interval_count 0
_diffrn_standards_interval_time 0
_diffrn_standards_number 0
_exptl_absorpt_coefficient_mu 1.428
_exptl_absorpt_correction_T_max 0.8473
_exptl_absorpt_correction_T_min 0.7831
_exptl_absorpt_correction_type multi-scan
_exptl_absorpt_process_details crystalclear
_exptl_crystal_colour black
_exptl_crystal_density_diffrn 1.467
_exptl_crystal_density_method 'not measured'
_exptl_crystal_description block
_exptl_crystal_F_000 1190
_exptl_crystal_size_max 0.18
_exptl_crystal_size_mid 0.16
_exptl_crystal_size_min 0.12
_refine_diff_density_max 2.054
_refine_diff_density_min -2.432
_refine_diff_density_rms 0.175
_refine_ls_extinction_coef 0.0038(12)
_refine_ls_extinction_expression Fc^*^=kFc[1+0.001xFc^2^\l^3^/sin(2\q)]^-1/4^
_refine_ls_extinction_method SHELXL
_refine_ls_goodness_of_fit_ref 1.049
_refine_ls_hydrogen_treatment constr
_refine_ls_matrix_type full
_refine_ls_number_parameters 725
_refine_ls_number_reflns 9295
_refine_ls_number_restraints 308
_refine_ls_restrained_S_all 1.041
_refine_ls_R_factor_all 0.0977
_refine_ls_R_factor_gt 0.0836
_refine_ls_shift/su_max 0.001
_refine_ls_shift/su_mean 0.000
_refine_ls_structure_factor_coef Fsqd
_refine_ls_weighting_details 'calc w=1/[\s^2^(Fo^2^)+(0.1619P)^2^+2.5988P] where P=(Fo^2^+2Fc^2^)/3'
_refine_ls_weighting_scheme calc
_refine_ls_wR_factor_gt 0.2316
_refine_ls_wR_factor_ref 0.2513
_reflns_number_gt 7317
_reflns_number_total 9295
_reflns_threshold_expression >2sigma(I)
_cod_data_source_file c0dt01746a.txt
_cod_data_source_block r91124b1
_cod_depositor_comments
;
The following automatic conversions were performed:
'_symmetry_cell_setting' value 'Triclinic' changed to 'triclinic'
according to '/home/saulius/struct/CIF-dictionaries/cif_core.dic'
dictionary named 'cif_core.dic' version 2.4.1 from
2010-06-29.

'_exptl_absorpt_correction_type' value 'MULTI-SCAN' changed
to 'multi-scan' according to
'/home/saulius/struct/CIF-dictionaries/cif_core.dic' dictionary named
'cif_core.dic' version 2.4.1 from 2010-06-29.

Automatic conversion script
Id: cif_fix_enum 1555 2011-01-17 13:19:09Z saulius 

2024-04-03
Z value and formula fixed to values more according to usual
chemical conventions.                 miguel
;
_cod_original_formula_weight 1177.38
_cod_original_formula_units_Z 2
_cod_original_cell_volume 2665.8(9)
_cod_original_sg_symbol_H-M P-1
_cod_original_formula_sum 'C44.50 H43.75 Mn3 N6.25 Na O15.25 Tb0.50'
_cod_database_code 7015586

loop_
_symmetry_equiv_pos_as_xyz
'x, y, z'
'-x, -y, -z'

loop_
_atom_site_label
_atom_site_type_symbol
_atom_site_fract_x
_atom_site_fract_y
_atom_site_fract_z
_atom_site_U_iso_or_equiv
_atom_site_adp_type
_atom_site_occupancy
_atom_site_symmetry_multiplicity
_atom_site_calc_flag
_atom_site_refinement_flags
_atom_site_disorder_assembly
_atom_site_disorder_group
Tb1 Tb 0.0000 0.0000 0.5000 0.0407(2) Uani 1 2 d S . .
Mn1 Mn 0.00880(8) 0.28395(7) 0.61225(7) 0.0357(3) Uani 1 1 d . . .
Mn2 Mn 0.22598(8) 0.26047(7) 0.65680(7) 0.0357(3) Uani 1 1 d . . .
Mn3 Mn -0.06427(8) -0.18341(8) 0.23577(7) 0.0360(3) Uani 1 1 d . . .
Na1 Na 0.1911(2) 0.4660(2) 0.85132(19) 0.0492(8) Uani 1 1 d . . .
O1 O 0.0766(5) 0.4402(4) 0.7082(4) 0.0539(15) Uani 1 1 d . . .
O2 O 0.2053(5) 0.6385(4) 0.8553(4) 0.075(2) Uani 1 1 d . . .
O3 O -0.0661(3) 0.1310(3) 0.5076(3) 0.0341(10) Uani 1 1 d . . .
O4 O 0.2992(4) 0.4083(4) 0.7691(4) 0.0496(14) Uani 1 1 d . . .
O5 O 0.3730(5) 0.5567(5) 0.9571(4) 0.078(2) Uani 1 1 d . . .
O6 O 0.1654(4) 0.1151(4) 0.5402(3) 0.0389(11) Uani 1 1 d . . .
O7 O -0.1022(5) -0.3248(4) 0.1233(3) 0.0549(15) Uani 1 1 d . . .
O8 O -0.1456(5) -0.5320(5) 0.0014(4) 0.0632(18) Uani 1 1 d . . .
O9 O -0.0225(4) -0.0343(4) 0.3411(3) 0.0372(11) Uani 1 1 d . A .
O10 O 0.1030(5) -0.1519(5) 0.2747(5) 0.0649(16) Uani 1 1 d . B .
O11 O 0.1061(6) -0.2766(6) 0.3172(4) 0.0659(18) Uani 1 1 d . . .
O12 O -0.2192(5) -0.1959(5) 0.1685(5) 0.0720(18) Uani 1 1 d . . .
O13 O -0.3022(5) -0.1901(5) 0.2659(5) 0.0694(19) Uani 1 1 d . . .
O14 O 0.0995(4) 0.2406(4) 0.6816(3) 0.0391(11) Uani 1 1 d . . .
N1 N -0.0854(5) 0.3102(5) 0.5224(4) 0.0500(17) Uani 1 1 d . . .
N2 N 0.3413(5) 0.2833(5) 0.6054(5) 0.0518(16) Uani 1 1 d . . .
N3 N -0.0300(9) -0.1084(5) 0.1597(5) 0.083(3) Uani 1 1 d D . .
N4 N 0.1437(5) 0.3183(5) 0.5535(4) 0.0445(15) Uani 1 1 d . . .
N5 N 0.1937(5) 0.4123(6) 0.5766(5) 0.0547(17) Uani 1 1 d . . .
N6 N 0.2433(7) 0.5020(6) 0.5976(7) 0.083(3) Uani 1 1 d . . .
C1 C 0.0591(7) 0.5238(6) 0.7063(5) 0.0449(18) Uani 1 1 d . . .
C2 C 0.1258(7) 0.6321(6) 0.7839(6) 0.054(2) Uani 1 1 d . . .
C3 C 0.1079(9) 0.7236(6) 0.7891(7) 0.065(3) Uani 1 1 d . . .
H3A H 0.1512 0.7950 0.8428 0.078 Uiso 1 1 calc R . .
C4 C 0.0249(11) 0.7082(7) 0.7135(8) 0.083(4) Uani 1 1 d . . .
H4A H 0.0132 0.7700 0.7176 0.099 Uiso 1 1 calc R . .
C5 C -0.0392(9) 0.6058(7) 0.6344(7) 0.065(3) Uani 1 1 d . . .
H5A H -0.0940 0.5978 0.5848 0.078 Uiso 1 1 calc R . .
C6 C -0.0226(7) 0.5091(6) 0.6269(5) 0.0446(18) Uani 1 1 d . . .
C7 C -0.0913(7) 0.4028(7) 0.5397(5) 0.053(2) Uani 1 1 d . . .
H7A H -0.1438 0.4013 0.4926 0.063 Uiso 1 1 calc R . .
C8 C -0.1552(8) 0.2070(7) 0.4291(7) 0.073(3) Uani 1 1 d . . .
H8A H -0.2238 0.2080 0.4084 0.088 Uiso 1 1 calc R . .
H8B H -0.1275 0.2001 0.3772 0.088 Uiso 1 1 calc R . .
C9 C -0.1637(6) 0.1146(6) 0.4439(5) 0.054(2) Uani 1 1 d . . .
H9A H -0.2160 0.1042 0.4730 0.065 Uiso 1 1 calc R . .
H9B H -0.1871 0.0472 0.3799 0.065 Uiso 1 1 calc R . .
C10 C 0.2908(12) 0.7464(9) 0.9192(13) 0.169(10) Uani 1 1 d . . .
H10A H 0.2748 0.7998 0.9049 0.253 Uiso 1 1 calc R . .
H10B H 0.3534 0.7423 0.9077 0.253 Uiso 1 1 calc R . .
H10C H 0.3013 0.7690 0.9875 0.253 Uiso 1 1 calc R . .
C11 C 0.4013(6) 0.4662(6) 0.8088(7) 0.059(2) Uani 1 1 d . . .
C12 C 0.4438(7) 0.5498(7) 0.9107(8) 0.078(3) Uani 1 1 d . . .
C13 C 0.5506(8) 0.6125(9) 0.9607(10) 0.108(5) Uani 1 1 d . . .
H13A H 0.5786 0.6617 1.0292 0.130 Uiso 1 1 calc R . .
C14 C 0.6170(9) 0.5999(9) 0.9045(11) 0.128(6) Uani 1 1 d . . .
H14A H 0.6876 0.6478 0.9361 0.153 Uiso 1 1 calc R . .
C15 C 0.5803(8) 0.5198(9) 0.8062(11) 0.118(6) Uani 1 1 d . . .
H15A H 0.6262 0.5107 0.7728 0.141 Uiso 1 1 calc R . .
C16 C 0.4689(6) 0.4488(7) 0.7539(8) 0.071(3) Uani 1 1 d . . .
C17 C 0.4336(7) 0.3635(7) 0.6555(7) 0.061(2) Uani 1 1 d . . .
H17A H 0.4804 0.3641 0.6229 0.073 Uiso 1 1 calc R . .
C18 C 0.3062(6) 0.1957(7) 0.5021(6) 0.058(2) Uani 1 1 d . . .
H18A H 0.3654 0.1869 0.4841 0.070 Uiso 1 1 calc R . .
H18B H 0.2660 0.2128 0.4578 0.070 Uiso 1 1 calc R . .
C19 C 0.2389(6) 0.0919(6) 0.4964(6) 0.053(2) Uani 1 1 d . . .
H19A H 0.2026 0.0320 0.4274 0.063 Uiso 1 1 calc R . .
H19B H 0.2822 0.0683 0.5315 0.063 Uiso 1 1 calc R . .
C20 C 0.4144(10) 0.6315(9) 1.0655(8) 0.115(6) Uani 1 1 d . . .
H20A H 0.4893 0.6566 1.0910 0.173 Uiso 1 1 calc R . .
H20B H 0.3848 0.5921 1.0955 0.173 Uiso 1 1 calc R . .
H20C H 0.3963 0.6946 1.0809 0.173 Uiso 1 1 calc R . .
C21 C -0.1051(6) -0.3494(6) 0.0330(5) 0.052(2) Uani 1 1 d . A .
C22 C -0.1303(6) -0.4650(7) -0.0363(6) 0.058(2) Uani 1 1 d . . .
C23 C -0.1337(8) -0.4937(9) -0.1333(6) 0.079(3) Uani 1 1 d . . .
H23A H -0.1483 -0.5673 -0.1788 0.095 Uiso 1 1 calc R . .
C24 C -0.1158(11) -0.4154(9) -0.1624(8) 0.096(4) Uani 1 1 d . . .
H24A H -0.1210 -0.4381 -0.2277 0.115 Uiso 1 1 calc R . .
C25 C -0.0912(9) -0.3074(10) -0.0989(6) 0.084(3) Uani 1 1 d . A .
H25A H -0.0797 -0.2561 -0.1202 0.100 Uiso 1 1 calc R . .
C26 C -0.0829(7) -0.2721(7) 0.0009(6) 0.062(2) Uani 1 1 d . . .
C27 C -0.0449(10) -0.1552(8) 0.0673(6) 0.079(3) Uani 1 1 d . A .
H27A H -0.0296 -0.1091 0.0411 0.094 Uiso 1 1 calc R . .
C28 C 0.0402(11) 0.0127(8) 0.2270(8) 0.054(3) Uani 0.60 1 d PDU A 1
H28A H 0.0342 0.0533 0.1936 0.065 Uiso 0.60 1 d PR A 1
H28B H 0.1117 0.0246 0.2527 0.065 Uiso 0.60 1 d PR A 1
C28' C -0.035(2) 0.0039(12) 0.2108(14) 0.057(4) Uani 0.40 1 d PDU A 2
H28C H -0.1049 -0.0039 0.1840 0.068 Uiso 0.40 1 d PR A 2
H28D H 0.0095 0.0530 0.1973 0.068 Uiso 0.40 1 d PR A 2
C29 C 0.0004(9) 0.0457(6) 0.3106(6) 0.072(3) Uani 1 1 d D . .
C30 C -0.1473(10) -0.6415(8) -0.0579(7) 0.096(4) Uani 1 1 d . . .
H30A H -0.1628 -0.6845 -0.0266 0.144 Uiso 1 1 calc R . .
H30B H -0.0801 -0.6338 -0.0630 0.144 Uiso 1 1 calc R . .
H30C H -0.2001 -0.6788 -0.1233 0.144 Uiso 1 1 calc R . .
C31 C 0.1487(6) -0.1992(7) 0.3057(6) 0.061(2) Uani 1 1 d D . .
C32 C 0.2631(5) -0.1788(9) 0.3317(8) 0.097(4) Uani 0.50 1 d PGDU B 1
C33 C 0.3218(8) -0.0897(9) 0.3256(7) 0.105(4) Uani 0.50 1 d PGU B 1
H33A H 0.2882 -0.0583 0.2958 0.126 Uiso 0.50 1 calc PR B 1
C34 C 0.4306(7) -0.0477(9) 0.3639(9) 0.120(4) Uani 0.50 1 d PGU B 1
H34A H 0.4698 0.0119 0.3598 0.145 Uiso 0.50 1 calc PR B 1
C35 C 0.4808(6) -0.0946(11) 0.4084(9) 0.123(5) Uani 0.50 1 d PGU B 1
H35A H 0.5536 -0.0665 0.4341 0.148 Uiso 0.50 1 calc PR B 1
C36 C 0.4221(10) -0.1837(12) 0.4145(9) 0.115(4) Uani 0.50 1 d PGU B 1
H36A H 0.4557 -0.2151 0.4443 0.138 Uiso 0.50 1 calc PR B 1
C37 C 0.3133(9) -0.2258(9) 0.3762(9) 0.107(4) Uani 0.50 1 d PGU B 1
H37A H 0.2741 -0.2853 0.3803 0.128 Uiso 0.50 1 calc PR B 1
C32' C 0.2659(6) -0.1500(9) 0.3248(7) 0.093(4) Uani 0.50 1 d PGDU B 2
C33' C 0.3165(10) -0.0613(10) 0.3143(9) 0.108(4) Uani 0.50 1 d PGU B 2
H33B H 0.2784 -0.0275 0.2922 0.129 Uiso 0.50 1 calc PR B 2
C34' C 0.4240(10) -0.0230(10) 0.3370(11) 0.125(5) Uani 0.50 1 d PGU B 2
H34B H 0.4579 0.0364 0.3300 0.150 Uiso 0.50 1 calc PR B 2
C35' C 0.4810(6) -0.0733(11) 0.3701(10) 0.124(5) Uani 0.50 1 d PGU B 2
H35B H 0.5529 -0.0477 0.3853 0.149 Uiso 0.50 1 calc PR B 2
C36' C 0.4304(7) -0.1620(10) 0.3806(8) 0.120(4) Uani 0.50 1 d PGU B 2
H36B H 0.4685 -0.1958 0.4028 0.144 Uiso 0.50 1 calc PR B 2
C37' C 0.3229(7) -0.2003(8) 0.3580(7) 0.109(4) Uani 0.50 1 d PGU B 2
H37B H 0.2890 -0.2597 0.3650 0.131 Uiso 0.50 1 calc PR B 2
C38 C -0.2817(5) -0.1725(6) 0.2101(5) 0.0405(17) Uani 1 1 d U . .
C39 C -0.3327(6) -0.1068(6) 0.1751(6) 0.053(2) Uani 1 1 d . . .
C40 C -0.3112(9) -0.0778(8) 0.1048(7) 0.079(3) Uani 1 1 d . . .
H40A H -0.2615 -0.0962 0.0796 0.094 Uiso 1 1 calc R . .
C41 C -0.3608(11) -0.0243(9) 0.0732(9) 0.093(4) Uani 1 1 d . . .
H41A H -0.3479 -0.0111 0.0237 0.112 Uiso 1 1 calc R . .
C42 C -0.4283(14) 0.0103(13) 0.1120(11) 0.110(5) Uani 1 1 d . . .
H42A H -0.4564 0.0537 0.0946 0.132 Uiso 1 1 calc R . .
C43 C -0.4547(11) -0.0184(11) 0.1761(12) 0.116(5) Uani 1 1 d . . .
H43A H -0.5058 0.0008 0.1982 0.139 Uiso 1 1 calc R . .
C44 C -0.4081(9) -0.0767(8) 0.2118(9) 0.085(3) Uani 1 1 d . . .
H44A H -0.4266 -0.0943 0.2574 0.102 Uiso 1 1 calc R . .
O15 O 0.8764(18) 0.0276(17) 0.0134(17) 0.116(6) Uani 0.50 1 d PU C 1
O16 O 0.831(3) -0.005(3) -0.047(3) 0.065(8) Uani 0.20 1 d PU D 2
O16A O 0.747(5) -0.006(5) -0.097(4) 0.130(17) Uani 0.20 1 d PU E 3
O16B O 0.819(5) -0.101(5) -0.117(4) 0.057(14) Uani 0.10 1 d PU F 3
O17 O 0.470(3) 0.722(3) 0.735(3) 0.106(11) Uani 0.25 1 d PU . .
N7 N 0.756(5) 0.767(3) 0.723(4) 0.15(2) Uani 0.25 1 d PDU . .
C45 C 0.729(3) 0.676(2) 0.666(2) 0.055(8) Uani 0.25 1 d PDU . .
C46 C 0.668(3) 0.554(3) 0.590(3) 0.081(11) Uani 0.25 1 d PDU . .

loop_
_atom_site_aniso_label
_atom_site_aniso_U_11
_atom_site_aniso_U_22
_atom_site_aniso_U_33
_atom_site_aniso_U_23
_atom_site_aniso_U_13
_atom_site_aniso_U_12
Tb1 0.0388(3) 0.0341(3) 0.0342(3) 0.0120(2) 0.0000(2) 0.0135(2)
Mn1 0.0407(6) 0.0175(5) 0.0251(5) 0.0008(4) -0.0091(4) 0.0125(4)
Mn2 0.0296(5) 0.0207(5) 0.0291(5) 0.0025(4) -0.0082(4) 0.0037(4)
Mn3 0.0465(6) 0.0227(5) 0.0175(5) -0.0015(4) -0.0021(4) 0.0150(4)
Na1 0.0548(17) 0.0228(13) 0.0339(14) -0.0016(11) -0.0148(12) 0.0168(12)
O1 0.068(4) 0.019(2) 0.038(3) 0.003(2) -0.017(2) 0.016(2)
O2 0.090(5) 0.018(2) 0.058(4) -0.001(2) -0.024(3) 0.013(3)
O3 0.035(2) 0.024(2) 0.022(2) 0.0011(17) -0.0041(18) 0.0127(18)
O4 0.032(3) 0.029(2) 0.044(3) 0.002(2) -0.017(2) 0.002(2)
O5 0.053(4) 0.046(3) 0.050(3) -0.022(3) -0.028(3) 0.016(3)
O6 0.033(2) 0.025(2) 0.036(2) 0.0049(19) 0.0022(19) 0.0067(19)
O7 0.089(4) 0.027(2) 0.024(2) -0.002(2) 0.009(2) 0.024(3)
O8 0.069(4) 0.037(3) 0.039(3) -0.011(2) -0.007(3) 0.032(3)
O9 0.042(3) 0.029(2) 0.021(2) 0.0013(18) -0.0009(18) 0.016(2)
O10 0.063(4) 0.052(3) 0.083(4) 0.027(3) 0.033(3) 0.037(3)
O11 0.091(5) 0.063(4) 0.035(3) 0.005(3) 0.015(3) 0.057(4)
O12 0.062(4) 0.063(4) 0.059(4) 0.023(3) -0.004(3) 0.016(3)
O13 0.053(4) 0.040(3) 0.079(5) 0.020(3) -0.011(3) 0.015(3)
O14 0.038(3) 0.034(2) 0.033(2) 0.014(2) -0.004(2) 0.015(2)
N1 0.066(4) 0.033(3) 0.029(3) 0.004(2) -0.008(3) 0.028(3)
N2 0.032(3) 0.042(3) 0.062(4) 0.023(3) 0.004(3) 0.007(3)
N3 0.150(9) 0.043(4) 0.035(4) 0.012(3) 0.032(5) 0.022(5)
N4 0.042(3) 0.033(3) 0.037(3) 0.014(3) -0.007(3) 0.006(3)
N5 0.048(4) 0.048(4) 0.049(4) 0.027(3) -0.004(3) 0.007(3)
N6 0.070(5) 0.050(5) 0.095(6) 0.048(5) -0.005(4) -0.011(4)
C1 0.067(5) 0.028(3) 0.034(4) 0.011(3) 0.013(3) 0.024(3)
C2 0.081(6) 0.024(3) 0.046(4) 0.016(3) 0.015(4) 0.018(4)
C3 0.100(8) 0.025(4) 0.059(5) 0.016(4) 0.023(5) 0.024(4)
C4 0.149(11) 0.030(4) 0.077(7) 0.032(5) 0.034(7) 0.046(6)
C5 0.114(8) 0.046(5) 0.056(5) 0.037(4) 0.027(5) 0.046(5)
C6 0.071(5) 0.029(3) 0.035(4) 0.017(3) 0.014(3) 0.025(3)
C7 0.076(6) 0.052(5) 0.032(4) 0.021(3) 0.005(4) 0.043(4)
C8 0.081(7) 0.042(5) 0.052(5) 0.007(4) -0.022(4) 0.028(4)
C9 0.050(5) 0.032(4) 0.033(4) -0.003(3) -0.022(3) 0.012(3)
C10 0.133(12) 0.032(5) 0.173(15) 0.007(7) -0.097(11) -0.005(6)
C11 0.032(4) 0.029(4) 0.069(5) 0.007(4) -0.013(4) 0.004(3)
C12 0.045(5) 0.026(4) 0.082(7) -0.010(4) -0.023(5) 0.002(4)
C13 0.032(5) 0.061(6) 0.107(9) -0.027(6) -0.028(6) 0.004(4)
C14 0.043(6) 0.049(6) 0.148(12) -0.013(7) -0.040(8) -0.015(5)
C15 0.029(5) 0.055(6) 0.164(13) 0.002(7) -0.001(6) -0.011(4)
C16 0.027(4) 0.043(5) 0.088(7) 0.016(5) -0.010(4) -0.008(4)
C17 0.037(4) 0.047(5) 0.074(6) 0.024(4) 0.004(4) 0.008(4)
C18 0.036(4) 0.062(5) 0.047(4) 0.014(4) 0.004(3) 0.010(4)
C19 0.047(4) 0.033(4) 0.046(4) 0.001(3) 0.011(3) 0.009(3)
C20 0.098(9) 0.058(6) 0.066(7) -0.038(5) -0.052(6) 0.042(6)
C21 0.043(4) 0.035(4) 0.028(4) -0.015(3) -0.003(3) 0.011(3)
C22 0.038(4) 0.045(5) 0.044(4) -0.010(4) 0.004(3) 0.017(4)
C23 0.074(6) 0.060(6) 0.042(5) -0.022(4) 0.022(4) 0.023(5)
C24 0.122(10) 0.060(6) 0.056(6) -0.002(5) 0.053(7) 0.007(6)
C25 0.096(8) 0.092(8) 0.029(4) 0.011(5) 0.030(5) 0.018(6)
C26 0.062(5) 0.051(5) 0.029(4) -0.002(4) 0.014(4) 0.003(4)
C27 0.120(9) 0.045(5) 0.038(5) 0.008(4) 0.028(5) 0.012(5)
C28 0.058(6) 0.046(5) 0.047(5) 0.021(4) 0.017(5) 0.013(5)
C28' 0.072(8) 0.045(6) 0.047(7) 0.023(5) 0.017(6) 0.022(6)
C29 0.129(9) 0.030(4) 0.034(4) 0.014(3) 0.027(5) 0.008(5)
C30 0.106(8) 0.042(5) 0.059(6) -0.025(4) -0.016(6) 0.042(6)
C31 0.097(7) 0.044(5) 0.033(4) 0.003(4) 0.028(4) 0.041(5)
C32 0.087(5) 0.105(6) 0.109(5) 0.049(4) 0.039(5) 0.062(5)
C33 0.094(5) 0.112(5) 0.118(5) 0.055(4) 0.045(5) 0.056(5)
C34 0.109(5) 0.121(5) 0.128(5) 0.062(4) 0.036(5) 0.052(5)
C35 0.112(6) 0.124(6) 0.129(6) 0.065(5) 0.037(5) 0.049(5)
C36 0.103(6) 0.122(6) 0.123(6) 0.062(5) 0.036(5) 0.055(5)
C37 0.097(5) 0.116(6) 0.116(6) 0.059(5) 0.035(5) 0.059(5)
C32' 0.086(5) 0.098(6) 0.111(5) 0.051(4) 0.038(5) 0.062(5)
C33' 0.095(5) 0.111(6) 0.122(6) 0.056(5) 0.044(5) 0.054(5)
C34' 0.110(6) 0.122(6) 0.133(6) 0.059(5) 0.038(5) 0.048(5)
C35' 0.113(6) 0.123(6) 0.133(6) 0.064(5) 0.033(5) 0.055(5)
C36' 0.106(5) 0.121(5) 0.128(5) 0.060(4) 0.033(5) 0.054(5)
C37' 0.097(5) 0.115(5) 0.119(5) 0.055(4) 0.034(5) 0.057(5)
C38 0.025(3) 0.041(4) 0.014(3) -0.007(3) -0.003(2) -0.001(3)
C39 0.049(5) 0.033(4) 0.051(5) 0.011(3) -0.009(4) 0.018(3)
C40 0.079(7) 0.059(6) 0.061(6) 0.021(5) -0.009(5) 0.020(5)
C41 0.110(10) 0.072(7) 0.076(7) 0.042(6) -0.006(7) 0.032(7)
C42 0.157(15) 0.116(11) 0.110(11) 0.076(10) 0.055(10) 0.092(11)
C43 0.081(9) 0.096(9) 0.123(11) 0.022(9) 0.008(8) 0.053(8)
C44 0.083(8) 0.055(6) 0.082(7) 0.022(5) -0.004(6) 0.027(5)
O15 0.133(11) 0.102(9) 0.116(10) 0.068(8) 0.051(8) 0.027(7)
O16 0.060(12) 0.072(12) 0.062(11) 0.036(9) 0.029(9) 0.018(8)
O16A 0.131(19) 0.133(19) 0.128(19) 0.062(12) 0.056(12) 0.056(12)
O16B 0.062(17) 0.054(16) 0.056(16) 0.028(11) 0.021(10) 0.027(11)
O17 0.103(14) 0.098(13) 0.114(14) 0.049(10) 0.040(10) 0.043(10)
N7 0.15(2) 0.16(2) 0.15(2) 0.083(14) 0.055(12) 0.061(13)
C45 0.057(11) 0.065(12) 0.055(11) 0.037(9) 0.029(8) 0.022(8)
C46 0.077(14) 0.088(15) 0.075(14) 0.037(10) 0.041(10) 0.025(9)

loop_
_atom_type_symbol
_atom_type_description
_atom_type_scat_dispersion_real
_atom_type_scat_dispersion_imag
_atom_type_scat_source
C C 0.0033 0.0016 'International Tables Vol C Tables 4.2.6.8 and 6.1.1.4'
H H 0.0000 0.0000 'International Tables Vol C Tables 4.2.6.8 and 6.1.1.4'
Tb Tb -0.1723 4.1537 'International Tables Vol C Tables 4.2.6.8 and 6.1.1.4'
Mn Mn 0.3368 0.7283 'International Tables Vol C Tables 4.2.6.8 and 6.1.1.4'
N N 0.0061 0.0033 'International Tables Vol C Tables 4.2.6.8 and 6.1.1.4'
O O 0.0106 0.0060 'International Tables Vol C Tables 4.2.6.8 and 6.1.1.4'
Na Na 0.0362 0.0249 'International Tables Vol C Tables 4.2.6.8 and 6.1.1.4'

loop_
_geom_angle_atom_site_label_1
_geom_angle_atom_site_label_2
_geom_angle_atom_site_label_3
_geom_angle
_geom_angle_site_symmetry_1
_geom_angle_site_symmetry_3
_geom_angle_publ_flag
O6 Tb1 O6 180.0 2_556 . ?
O6 Tb1 O9 95.26(17) 2_556 . ?
O6 Tb1 O9 84.74(17) . . ?
O6 Tb1 O9 84.74(17) 2_556 2_556 ?
O6 Tb1 O9 95.26(17) . 2_556 ?
O9 Tb1 O9 180.0 . 2_556 ?
O6 Tb1 O3 86.65(17) 2_556 . ?
O6 Tb1 O3 93.35(17) . . ?
O9 Tb1 O3 82.81(16) . . ?
O9 Tb1 O3 97.19(16) 2_556 . ?
O6 Tb1 O3 93.35(17) 2_556 2_556 ?
O6 Tb1 O3 86.65(17) . 2_556 ?
O9 Tb1 O3 97.19(16) . 2_556 ?
O9 Tb1 O3 82.81(16) 2_556 2_556 ?
O3 Tb1 O3 180.0 . 2_556 ?
O6 Tb1 Mn2 152.28(12) 2_556 . ?
O6 Tb1 Mn2 27.72(12) . . ?
O9 Tb1 Mn2 104.19(12) . . ?
O9 Tb1 Mn2 75.81(12) 2_556 . ?
O3 Tb1 Mn2 76.59(11) . . ?
O3 Tb1 Mn2 103.41(11) 2_556 . ?
O6 Tb1 Mn2 27.72(12) 2_556 2_556 ?
O6 Tb1 Mn2 152.28(12) . 2_556 ?
O9 Tb1 Mn2 75.81(12) . 2_556 ?
O9 Tb1 Mn2 104.19(12) 2_556 2_556 ?
O3 Tb1 Mn2 103.41(11) . 2_556 ?
O3 Tb1 Mn2 76.59(11) 2_556 2_556 ?
Mn2 Tb1 Mn2 180.0 . 2_556 ?
O1 Mn1 O3 174.4(2) . . ?
O1 Mn1 O14 96.0(2) . . ?
O3 Mn1 O14 89.42(18) . . ?
O1 Mn1 N1 91.1(2) . . ?
O3 Mn1 N1 83.4(2) . . ?
O14 Mn1 N1 171.4(2) . . ?
O1 Mn1 O11 87.2(3) . 2_556 ?
O3 Mn1 O11 93.2(2) . 2_556 ?
O14 Mn1 O11 98.5(2) . 2_556 ?
N1 Mn1 O11 86.7(3) . 2_556 ?
O1 Mn1 N4 84.8(3) . . ?
O3 Mn1 N4 94.8(2) . . ?
O14 Mn1 N4 82.2(2) . . ?
N1 Mn1 N4 93.7(3) . . ?
O11 Mn1 N4 172.0(2) 2_556 . ?
O1 Mn1 Mn2 90.66(18) . . ?
O3 Mn1 Mn2 93.21(14) . . ?
O14 Mn1 Mn2 33.81(15) . . ?
N1 Mn1 Mn2 141.7(2) . . ?
O11 Mn1 Mn2 131.68(16) 2_556 . ?
N4 Mn1 Mn2 48.39(14) . . ?
O1 Mn1 Na1 39.77(15) . . ?
O3 Mn1 Na1 145.79(14) . . ?
O14 Mn1 Na1 57.19(14) . . ?
N1 Mn1 Na1 130.48(17) . . ?
O11 Mn1 Na1 85.44(17) 2_556 . ?
N4 Mn1 Na1 88.28(15) . . ?
Mn2 Mn1 Na1 63.90(6) . . ?
O14 Mn2 O4 93.5(2) . . ?
O14 Mn2 O6 92.6(2) . . ?
O4 Mn2 O6 173.8(2) . . ?
O14 Mn2 N2 167.2(2) . . ?
O4 Mn2 N2 90.4(3) . . ?
O6 Mn2 N2 83.4(2) . . ?
O14 Mn2 O13 102.3(3) . 2_556 ?
O4 Mn2 O13 92.6(2) . 2_556 ?
O6 Mn2 O13 86.9(2) . 2_556 ?
N2 Mn2 O13 89.7(3) . 2_556 ?
O14 Mn2 N4 81.5(2) . . ?
O4 Mn2 N4 93.7(2) . . ?
O6 Mn2 N4 86.3(2) . . ?
N2 Mn2 N4 86.1(3) . . ?
O13 Mn2 N4 172.4(3) 2_556 . ?
O14 Mn2 Mn1 34.30(13) . . ?
O4 Mn2 Mn1 93.77(16) . . ?
O6 Mn2 Mn1 90.78(15) . . ?
N2 Mn2 Mn1 133.3(2) . . ?
O13 Mn2 Mn1 136.4(2) 2_556 . ?
N4 Mn2 Mn1 47.26(17) . . ?
O14 Mn2 Na1 55.62(14) . . ?
O4 Mn2 Na1 37.97(18) . . ?
O6 Mn2 Na1 148.06(16) . . ?
N2 Mn2 Na1 126.9(2) . . ?
O13 Mn2 Na1 101.4(2) 2_556 . ?
N4 Mn2 Na1 86.15(17) . . ?
Mn1 Mn2 Na1 61.88(6) . . ?
O14 Mn2 Tb1 59.33(13) . . ?
O4 Mn2 Tb1 152.82(18) . . ?
O6 Mn2 Tb1 33.33(15) . . ?
N2 Mn2 Tb1 116.45(19) . . ?
O13 Mn2 Tb1 91.75(16) 2_556 . ?
N4 Mn2 Tb1 84.55(14) . . ?
Mn1 Mn2 Tb1 65.28(4) . . ?
Na1 Mn2 Tb1 114.95(7) . . ?
O7 Mn3 O9 174.1(2) . . ?
O7 Mn3 O14 95.2(2) . 2_556 ?
O9 Mn3 O14 90.7(2) . 2_556 ?
O7 Mn3 N3 90.9(3) . . ?
O9 Mn3 N3 83.2(2) . . ?
O14 Mn3 N3 173.4(3) 2_556 . ?
O7 Mn3 O12 86.7(3) . . ?
O9 Mn3 O12 92.5(2) . . ?
O14 Mn3 O12 96.2(2) 2_556 . ?
N3 Mn3 O12 81.5(4) . . ?
O7 Mn3 O10 91.5(3) . . ?
O9 Mn3 O10 87.5(2) . . ?
O14 Mn3 O10 101.0(2) 2_556 . ?
N3 Mn3 O10 81.5(4) . . ?
O12 Mn3 O10 162.9(3) . . ?
O7 Mn3 Na1 39.32(19) . 2_556 ?
O9 Mn3 Na1 146.43(17) . 2_556 ?
O14 Mn3 Na1 56.57(14) 2_556 2_556 ?
N3 Mn3 Na1 128.97(19) . 2_556 ?
O12 Mn3 Na1 84.61(19) . 2_556 ?
O10 Mn3 Na1 104.67(17) . 2_556 ?
O4 Na1 O1 91.5(2) . . ?
O4 Na1 O7 108.2(2) . 2_556 ?
O1 Na1 O7 106.0(2) . 2_556 ?
O4 Na1 O5 66.5(2) . . ?
O1 Na1 O5 141.8(3) . . ?
O7 Na1 O5 110.4(3) 2_556 . ?
O4 Na1 O2 104.2(3) . . ?
O1 Na1 O2 66.40(19) . . ?
O7 Na1 O2 146.9(3) 2_556 . ?
O5 Na1 O2 88.3(2) . . ?
O4 Na1 O8 152.0(2) . 2_556 ?
O1 Na1 O8 116.5(2) . 2_556 ?
O7 Na1 O8 65.6(2) 2_556 2_556 ?
O5 Na1 O8 89.4(2) . 2_556 ?
O2 Na1 O8 88.4(3) . 2_556 ?
O4 Na1 O14 63.06(16) . . ?
O1 Na1 O14 65.10(15) . . ?
O7 Na1 O14 63.83(16) 2_556 . ?
O5 Na1 O14 122.5(2) . . ?
O2 Na1 O14 129.10(19) . . ?
O8 Na1 O14 126.9(2) 2_556 . ?
O4 Na1 Mn1 79.92(13) . . ?
O1 Na1 Mn1 31.72(12) . . ?
O7 Na1 Mn1 81.75(15) 2_556 . ?
O5 Na1 Mn1 146.3(2) . . ?
O2 Na1 Mn1 97.90(16) . . ?
O8 Na1 Mn1 123.66(18) 2_556 . ?
O14 Na1 Mn1 33.95(9) . . ?
O4 Na1 Mn3 83.58(15) . 2_556 ?
O1 Na1 Mn3 88.88(15) . 2_556 ?
O7 Na1 Mn3 30.81(12) 2_556 2_556 ?
O5 Na1 Mn3 117.35(19) . 2_556 ?
O2 Na1 Mn3 153.96(17) . 2_556 ?
O8 Na1 Mn3 96.07(19) 2_556 2_556 ?
O14 Na1 Mn3 33.44(10) . 2_556 ?
Mn1 Na1 Mn3 58.47(6) . 2_556 ?
O4 Na1 Mn2 30.31(12) . . ?
O1 Na1 Mn2 76.25(15) . . ?
O7 Na1 Mn2 87.30(14) 2_556 . ?
O5 Na1 Mn2 93.98(19) . . ?
O2 Na1 Mn2 119.5(2) . . ?
O8 Na1 Mn2 152.03(19) 2_556 . ?
O14 Na1 Mn2 32.78(10) . . ?
Mn1 Na1 Mn2 54.21(5) . . ?
Mn3 Na1 Mn2 57.89(5) 2_556 . ?
C1 O1 Mn1 130.1(5) . . ?
C1 O1 Na1 121.0(4) . . ?
Mn1 O1 Na1 108.5(2) . . ?
C2 O2 C10 115.6(7) . . ?
C2 O2 Na1 116.7(4) . . ?
C10 O2 Na1 127.6(6) . . ?
C9 O3 Mn1 111.0(4) . . ?
C9 O3 Tb1 128.4(4) . . ?
Mn1 O3 Tb1 120.6(2) . . ?
C11 O4 Mn2 126.1(5) . . ?
C11 O4 Na1 121.2(5) . . ?
Mn2 O4 Na1 111.7(2) . . ?
C12 O5 C20 117.6(8) . . ?
C12 O5 Na1 116.8(5) . . ?
C20 O5 Na1 125.0(7) . . ?
C19 O6 Mn2 111.9(4) . . ?
C19 O6 Tb1 128.8(4) . . ?
Mn2 O6 Tb1 119.0(2) . . ?
C21 O7 Mn3 128.8(5) . . ?
C21 O7 Na1 119.5(5) . 2_556 ?
Mn3 O7 Na1 109.9(3) . 2_556 ?
C22 O8 C30 115.9(8) . . ?
C22 O8 Na1 116.2(4) . 2_556 ?
C30 O8 Na1 127.4(8) . 2_556 ?
C29 O9 Mn3 113.0(4) . . ?
C29 O9 Tb1 127.3(4) . . ?
Mn3 O9 Tb1 119.4(2) . . ?
C31 O10 Mn3 127.7(6) . . ?
C31 O11 Mn1 125.7(5) . 2_556 ?
C38 O12 Mn3 127.8(5) . . ?
C38 O13 Mn2 126.2(7) . 2_556 ?
Mn2 O14 Mn3 124.7(2) . 2_556 ?
Mn2 O14 Mn1 111.9(2) . . ?
Mn3 O14 Mn1 123.4(3) 2_556 . ?
Mn2 O14 Na1 91.60(18) . . ?
Mn3 O14 Na1 89.99(17) 2_556 . ?
Mn1 O14 Na1 88.86(17) . . ?
C7 N1 C8 120.6(6) . . ?
C7 N1 Mn1 127.4(5) . . ?
C8 N1 Mn1 112.0(5) . . ?
C17 N2 C18 124.4(8) . . ?
C17 N2 Mn2 125.7(7) . . ?
C18 N2 Mn2 109.9(5) . . ?
C27 N3 C28 119.5(8) . . ?
C27 N3 C28' 119.5(11) . . ?
C28 N3 C28' 39.3(10) . . ?
C27 N3 Mn3 127.0(6) . . ?
C28 N3 Mn3 112.0(6) . . ?
C28' N3 Mn3 107.5(9) . . ?
N5 N4 Mn1 119.1(6) . . ?
N5 N4 Mn2 113.0(5) . . ?
Mn1 N4 Mn2 84.3(2) . . ?
N6 N5 N4 178.4(11) . . ?
O1 C1 C2 118.4(7) . . ?
O1 C1 C6 122.7(6) . . ?
C2 C1 C6 118.9(6) . . ?
O2 C2 C3 124.0(7) . . ?
O2 C2 C1 114.8(6) . . ?
C3 C2 C1 121.1(8) . . ?
C2 C3 C4 119.6(8) . . ?
C2 C3 H3A 120.2 . . ?
C4 C3 H3A 120.2 . . ?
C5 C4 C3 121.7(7) . . ?
C5 C4 H4A 119.1 . . ?
C3 C4 H4A 119.1 . . ?
C4 C5 C6 119.9(8) . . ?
C4 C5 H5A 120.0 . . ?
C6 C5 H5A 120.0 . . ?
C1 C6 C7 124.1(6) . . ?
C1 C6 C5 118.5(7) . . ?
C7 C6 C5 117.4(7) . . ?
N1 C7 C6 124.5(7) . . ?
N1 C7 H7A 117.8 . . ?
C6 C7 H7A 117.8 . . ?
C9 C8 N1 108.8(7) . . ?
C9 C8 H8A 109.9 . . ?
N1 C8 H8A 109.9 . . ?
C9 C8 H8B 109.9 . . ?
N1 C8 H8B 109.9 . . ?
H8A C8 H8B 108.3 . . ?
O3 C9 C8 112.0(7) . . ?
O3 C9 H9A 109.2 . . ?
C8 C9 H9A 109.2 . . ?
O3 C9 H9B 109.2 . . ?
C8 C9 H9B 109.2 . . ?
H9A C9 H9B 107.9 . . ?
O2 C10 H10A 109.5 . . ?
O2 C10 H10B 109.5 . . ?
H10A C10 H10B 109.5 . . ?
O2 C10 H10C 109.5 . . ?
H10A C10 H10C 109.5 . . ?
H10B C10 H10C 109.5 . . ?
O4 C11 C12 116.7(9) . . ?
O4 C11 C16 123.5(8) . . ?
C12 C11 C16 119.9(8) . . ?
O5 C12 C13 123.2(10) . . ?
O5 C12 C11 115.2(8) . . ?
C13 C12 C11 121.4(12) . . ?
C12 C13 C14 118.5(11) . . ?
C12 C13 H13A 120.8 . . ?
C14 C13 H13A 120.8 . . ?
C15 C14 C13 122.2(10) . . ?
C15 C14 H14A 118.9 . . ?
C13 C14 H14A 118.9 . . ?
C14 C15 C16 119.7(13) . . ?
C14 C15 H15A 120.1 . . ?
C16 C15 H15A 120.1 . . ?
C17 C16 C11 122.9(7) . . ?
C17 C16 C15 119.1(11) . . ?
C11 C16 C15 118.0(10) . . ?
N2 C17 C16 125.7(10) . . ?
N2 C17 H17A 117.2 . . ?
C16 C17 H17A 117.2 . . ?
N2 C18 C19 104.8(7) . . ?
N2 C18 H18A 110.8 . . ?
C19 C18 H18A 110.8 . . ?
N2 C18 H18B 110.8 . . ?
C19 C18 H18B 110.8 . . ?
H18A C18 H18B 108.9 . . ?
O6 C19 C18 108.8(6) . . ?
O6 C19 H19A 109.9 . . ?
C18 C19 H19A 109.9 . . ?
O6 C19 H19B 109.9 . . ?
C18 C19 H19B 109.9 . . ?
H19A C19 H19B 108.3 . . ?
O5 C20 H20A 109.5 . . ?
O5 C20 H20B 109.5 . . ?
H20A C20 H20B 109.5 . . ?
O5 C20 H20C 109.5 . . ?
H20A C20 H20C 109.5 . . ?
H20B C20 H20C 109.5 . . ?
O7 C21 C26 125.2(6) . . ?
O7 C21 C22 116.3(9) . . ?
C26 C21 C22 118.5(8) . . ?
O8 C22 C23 127.8(8) . . ?
O8 C22 C21 114.7(8) . . ?
C23 C22 C21 117.5(10) . . ?
C24 C23 C22 121.7(8) . . ?
C24 C23 H23A 119.2 . . ?
C22 C23 H23A 119.2 . . ?
C25 C24 C23 121.8(10) . . ?
C25 C24 H24A 119.1 . . ?
C23 C24 H24A 119.1 . . ?
C24 C25 C26 119.5(11) . . ?
C24 C25 H25A 120.3 . . ?
C26 C25 H25A 120.3 . . ?
C21 C26 C25 121.0(8) . . ?
C21 C26 C27 122.2(7) . . ?
C25 C26 C27 116.7(10) . . ?
N3 C27 C26 125.5(9) . . ?
N3 C27 H27A 117.3 . . ?
C26 C27 H27A 117.3 . . ?
N3 C28 C29 102.3(7) . . ?
N3 C28 H28A 111.0 . . ?
C29 C28 H28A 112.4 . . ?
N3 C28 H28B 112.3 . . ?
C29 C28 H28B 109.2 . . ?
H28A C28 H28B 109.4 . . ?
N3 C28 H28D 105.5 . . ?
C29 C28 H28D 94.9 . . ?
H28A C28 H28D 21.1 . . ?
H28B C28 H28D 128.6 . . ?
C29 C28' N3 109.1(13) . . ?
C29 C28' H28A 106.9 . . ?
N3 C28' H28A 96.9 . . ?
C29 C28' H28C 113.3 . . ?
N3 C28' H28C 109.0 . . ?
H28A C28' H28C 120.1 . . ?
C29 C28' H28D 108.5 . . ?
N3 C28' H28D 108.7 . . ?
H28A C28' H28D 13.9 . . ?
H28C C28' H28D 108.1 . . ?
C28' C29 O9 115.7(9) . . ?
C28' C29 C28 40.9(11) . . ?
O9 C29 C28 113.6(8) . . ?
O8 C30 H30A 109.5 . . ?
O8 C30 H30B 109.5 . . ?
H30A C30 H30B 109.5 . . ?
O8 C30 H30C 109.5 . . ?
H30A C30 H30C 109.5 . . ?
H30B C30 H30C 109.5 . . ?
O11 C31 O10 124.9(8) . . ?
O11 C31 C32 107.1(8) . . ?
O10 C31 C32 128.0(9) . . ?
O11 C31 C32' 124.7(8) . . ?
O10 C31 C32' 110.4(8) . . ?
C32 C31 C32' 17.65(8) . . ?
C33 C32 C37 120.0 . . ?
C33 C32 C31 113.1(8) . . ?
C37 C32 C31 125.8(8) . . ?
C32 C33 C34 120.0 . . ?
C32 C33 H33A 120.0 . . ?
C34 C33 H33A 120.0 . . ?
C35 C34 C33 120.0 . . ?
C35 C34 H34A 120.0 . . ?
C33 C34 H34A 120.0 . . ?
C34 C35 C36 120.0 . . ?
C34 C35 H35A 120.0 . . ?
C36 C35 H35A 120.0 . . ?
C37 C36 C35 120.0 . . ?
C37 C36 H36A 120.0 . . ?
C35 C36 H36A 120.0 . . ?
C36 C37 C32 120.0 . . ?
C36 C37 H37A 120.0 . . ?
C32 C37 H37A 120.0 . . ?
C33' C32' C37' 120.0 . . ?
C33' C32' C31 126.0(8) . . ?
C37' C32' C31 114.0(8) . . ?
C32' C33' C34' 120.0 . . ?
C32' C33' H33B 120.0 . . ?
C34' C33' H33B 120.0 . . ?
C35' C34' C33' 120.0 . . ?
C35' C34' H34B 120.0 . . ?
C33' C34' H34B 120.0 . . ?
C34' C35' C36' 120.0 . . ?
C34' C35' H35B 120.0 . . ?
C36' C35' H35B 120.0 . . ?
C37' C36' C35' 120.0 . . ?
C37' C36' H36B 120.0 . . ?
C35' C36' H36B 120.0 . . ?
C36' C37' C32' 120.0 . . ?
C36' C37' H37B 120.0 . . ?
C32' C37' H37B 120.0 . . ?
O13 C38 O12 129.9(10) . . ?
O13 C38 C39 118.8(8) . . ?
O12 C38 C39 111.2(8) . . ?
C44 C39 C40 117.1(9) . . ?
C44 C39 C38 119.0(9) . . ?
C40 C39 C38 123.9(9) . . ?
C41 C40 C39 122.0(12) . . ?
C41 C40 H40A 119.0 . . ?
C39 C40 H40A 119.0 . . ?
C42 C41 C40 121.2(13) . . ?
C42 C41 H41A 119.4 . . ?
C40 C41 H41A 119.4 . . ?
C43 C42 C41 119.3(13) . . ?
C43 C42 H42A 120.3 . . ?
C41 C42 H42A 120.3 . . ?
C42 C43 C44 123.0(14) . . ?
C42 C43 H43A 118.5 . . ?
C44 C43 H43A 118.5 . . ?
C39 C44 C43 117.1(13) . . ?
C39 C44 H44A 121.4 . . ?
C43 C44 H44A 121.4 . . ?
N7 C45 C46 167(4) . . ?

loop_
_geom_bond_atom_site_label_1
_geom_bond_atom_site_label_2
_geom_bond_distance
_geom_bond_site_symmetry_2
_geom_bond_publ_flag
Tb1 O6 2.259(5) 2_556 ?
Tb1 O6 2.259(5) . ?
Tb1 O9 2.299(4) . ?
Tb1 O9 2.299(4) 2_556 ?
Tb1 O3 2.302(4) . ?
Tb1 O3 2.302(4) 2_556 ?
Tb1 Mn2 3.598(3) . ?
Tb1 Mn2 3.598(3) 2_556 ?
Mn1 O1 1.911(5) . ?
Mn1 O3 1.915(4) . ?
Mn1 O14 1.925(4) . ?
Mn1 N1 1.982(6) . ?
Mn1 O11 2.180(7) 2_556 ?
Mn1 N4 2.340(7) . ?
Mn1 Mn2 3.1705(16) . ?
Mn1 Na1 3.447(3) . ?
Mn2 O14 1.901(5) . ?
Mn2 O4 1.907(5) . ?
Mn2 O6 1.912(4) . ?
Mn2 N2 1.999(7) . ?
Mn2 O13 2.198(6) 2_556 ?
Mn2 N4 2.382(6) . ?
Mn2 Na1 3.510(3) . ?
Mn3 O7 1.891(5) . ?
Mn3 O9 1.908(4) . ?
Mn3 O14 1.913(5) 2_556 ?
Mn3 N3 1.994(8) . ?
Mn3 O12 2.166(7) . ?
Mn3 O10 2.199(6) . ?
Mn3 Na1 3.472(3) 2_556 ?
Na1 O4 2.325(7) . ?
Na1 O1 2.325(5) . ?
Na1 O7 2.339(7) 2_556 ?
Na1 O5 2.400(6) . ?
Na1 O2 2.420(6) . ?
Na1 O8 2.434(7) 2_556 ?
Na1 O14 2.898(5) . ?
Na1 Mn3 3.472(3) 2_556 ?
O1 C1 1.309(8) . ?
O2 C2 1.379(10) . ?
O2 C10 1.438(12) . ?
O3 C9 1.432(8) . ?
O4 C11 1.317(9) . ?
O5 C12 1.372(14) . ?
O5 C20 1.466(11) . ?
O6 C19 1.414(9) . ?
O7 C21 1.317(10) . ?
O7 Na1 2.339(7) 2_556 ?
O8 C22 1.335(12) . ?
O8 C30 1.449(9) . ?
O8 Na1 2.434(7) 2_556 ?
O9 C29 1.424(9) . ?
O10 C31 1.235(11) . ?
O11 C31 1.231(11) . ?
O11 Mn1 2.180(7) 2_556 ?
O12 C38 1.254(10) . ?
O13 C38 1.099(9) . ?
O13 Mn2 2.198(6) 2_556 ?
O14 Mn3 1.913(5) 2_556 ?
N1 C7 1.277(9) . ?
N1 C8 1.459(9) . ?
N2 C17 1.292(10) . ?
N2 C18 1.454(10) . ?
N3 C27 1.274(11) . ?
N3 C28 1.494(9) . ?
N3 C28' 1.505(9) . ?
N4 N5 1.199(9) . ?
N5 N6 1.155(9) . ?
C1 C2 1.397(10) . ?
C1 C6 1.422(11) . ?
C2 C3 1.385(11) . ?
C3 C4 1.391(15) . ?
C3 H3A 0.9300 . ?
C4 C5 1.351(13) . ?
C4 H4A 0.9300 . ?
C5 C6 1.440(10) . ?
C5 H5A 0.9300 . ?
C6 C7 1.437(10) . ?
C7 H7A 0.9300 . ?
C8 C9 1.432(12) . ?
C8 H8A 0.9700 . ?
C8 H8B 0.9700 . ?
C9 H9A 0.9700 . ?
C9 H9B 0.9700 . ?
C10 H10A 0.9600 . ?
C10 H10B 0.9600 . ?
C10 H10C 0.9600 . ?
C11 C12 1.414(13) . ?
C11 C16 1.435(15) . ?
C12 C13 1.384(13) . ?
C13 C14 1.43(2) . ?
C13 H13A 0.9300 . ?
C14 C15 1.365(19) . ?
C14 H14A 0.9300 . ?
C15 C16 1.454(11) . ?
C15 H15A 0.9300 . ?
C16 C17 1.389(13) . ?
C17 H17A 0.9300 . ?
C18 C19 1.504(12) . ?
C18 H18A 0.9700 . ?
C18 H18B 0.9700 . ?
C19 H19A 0.9700 . ?
C19 H19B 0.9700 . ?
C20 H20A 0.9600 . ?
C20 H20B 0.9600 . ?
C20 H20C 0.9600 . ?
C21 C26 1.406(13) . ?
C21 C22 1.445(10) . ?
C22 C23 1.409(14) . ?
C23 C24 1.380(16) . ?
C23 H23A 0.9300 . ?
C24 C25 1.342(15) . ?
C24 H24A 0.9300 . ?
C25 C26 1.419(11) . ?
C25 H25A 0.9300 . ?
C26 C27 1.420(12) . ?
C27 H27A 0.9300 . ?
C28 C29 1.502(9) . ?
C28 H28A 0.9544 . ?
C28 H28B 0.9526 . ?
C28 H28D 1.0206 . ?
C28' C29 1.36(2) . ?
C28' H28A 1.2100 . ?
C28' H28C 0.9530 . ?
C28' H28D 0.9498 . ?
C30 H30A 0.9600 . ?
C30 H30B 0.9600 . ?
C30 H30C 0.9600 . ?
C31 C32 1.509(7) . ?
C31 C32' 1.536(7) . ?
C32 C33 1.3900 . ?
C32 C37 1.3900 . ?
C33 C34 1.3900 . ?
C33 H33A 0.9300 . ?
C34 C35 1.3900 . ?
C34 H34A 0.9300 . ?
C35 C36 1.3900 . ?
C35 H35A 0.9300 . ?
C36 C37 1.3900 . ?
C36 H36A 0.9300 . ?
C37 H37A 0.9300 . ?
C32' C33' 1.3900 . ?
C32' C37' 1.3900 . ?
C33' C34' 1.3900 . ?
C33' H33B 0.9300 . ?
C34' C35' 1.3900 . ?
C34' H34B 0.9300 . ?
C35' C36' 1.3900 . ?
C35' H35B 0.9300 . ?
C36' C37' 1.3900 . ?
C36' H36B 0.9300 . ?
C37' H37B 0.9300 . ?
C38 C39 1.545(11) . ?
C39 C44 1.410(15) . ?
C39 C40 1.416(14) . ?
C40 C41 1.352(14) . ?
C40 H40A 0.9300 . ?
C41 C42 1.344(19) . ?
C41 H41A 0.9300 . ?
C42 C43 1.34(2) . ?
C42 H42A 0.9300 . ?
C43 C44 1.424(18) . ?
C43 H43A 0.9300 . ?
C44 H44A 0.9300 . ?
N7 C45 1.125(9) . ?
C45 C46 1.504(9) . ?

loop_
_geom_torsion_atom_site_label_1
_geom_torsion_atom_site_label_2
_geom_torsion_atom_site_label_3
_geom_torsion_atom_site_label_4
_geom_torsion
_geom_torsion_site_symmetry_1
_geom_torsion_site_symmetry_2
_geom_torsion_site_symmetry_3
_geom_torsion_site_symmetry_4
_geom_torsion_publ_flag
O1 Mn1 Mn2 O14 99.8(3) . . . . ?
O3 Mn1 Mn2 O14 -84.2(3) . . . . ?
N1 Mn1 Mn2 O14 -167.6(4) . . . . ?
O11 Mn1 Mn2 O14 13.0(3) 2_556 . . . ?
N4 Mn1 Mn2 O14 -177.7(3) . . . . ?
Na1 Mn1 Mn2 O14 69.3(2) . . . . ?
O1 Mn1 Mn2 O4 9.1(3) . . . . ?
O3 Mn1 Mn2 O4 -174.9(2) . . . . ?
O14 Mn1 Mn2 O4 -90.8(3) . . . . ?
N1 Mn1 Mn2 O4 101.7(3) . . . . ?
O11 Mn1 Mn2 O4 -77.7(3) 2_556 . . . ?
N4 Mn1 Mn2 O4 91.5(3) . . . . ?
Na1 Mn1 Mn2 O4 -21.43(19) . . . . ?
O1 Mn1 Mn2 O6 -166.8(2) . . . . ?
O3 Mn1 Mn2 O6 9.2(2) . . . . ?
O14 Mn1 Mn2 O6 93.4(3) . . . . ?
N1 Mn1 Mn2 O6 -74.2(3) . . . . ?
O11 Mn1 Mn2 O6 106.4(3) 2_556 . . . ?
N4 Mn1 Mn2 O6 -84.3(2) . . . . ?
Na1 Mn1 Mn2 O6 162.74(17) . . . . ?
O1 Mn1 Mn2 N2 -85.0(3) . . . . ?
O3 Mn1 Mn2 N2 91.0(3) . . . . ?
O14 Mn1 Mn2 N2 175.1(3) . . . . ?
N1 Mn1 Mn2 N2 7.5(4) . . . . ?
O11 Mn1 Mn2 N2 -171.9(3) 2_556 . . . ?
N4 Mn1 Mn2 N2 -2.6(3) . . . . ?
Na1 Mn1 Mn2 N2 -115.5(3) . . . . ?
O1 Mn1 Mn2 O13 106.8(3) . . . 2_556 ?
O3 Mn1 Mn2 O13 -77.1(3) . . . 2_556 ?
O14 Mn1 Mn2 O13 7.0(3) . . . 2_556 ?
N1 Mn1 Mn2 O13 -160.6(4) . . . 2_556 ?
O11 Mn1 Mn2 O13 20.0(3) 2_556 . . 2_556 ?
N4 Mn1 Mn2 O13 -170.7(3) . . . 2_556 ?
Na1 Mn1 Mn2 O13 76.3(3) . . . 2_556 ?
O1 Mn1 Mn2 N4 -82.5(3) . . . . ?
O3 Mn1 Mn2 N4 93.5(2) . . . . ?
O14 Mn1 Mn2 N4 177.7(3) . . . . ?
N1 Mn1 Mn2 N4 10.1(3) . . . . ?
O11 Mn1 Mn2 N4 -169.3(3) 2_556 . . . ?
Na1 Mn1 Mn2 N4 -113.0(2) . . . . ?
O1 Mn1 Mn2 Na1 30.50(19) . . . . ?
O3 Mn1 Mn2 Na1 -153.49(16) . . . . ?
O14 Mn1 Mn2 Na1 -69.3(2) . . . . ?
N1 Mn1 Mn2 Na1 123.1(3) . . . . ?
O11 Mn1 Mn2 Na1 -56.3(2) 2_556 . . . ?
N4 Mn1 Mn2 Na1 113.0(2) . . . . ?
O1 Mn1 Mn2 Tb1 171.08(18) . . . . ?
O3 Mn1 Mn2 Tb1 -12.91(14) . . . . ?
O14 Mn1 Mn2 Tb1 71.2(2) . . . . ?
N1 Mn1 Mn2 Tb1 -96.3(3) . . . . ?
O11 Mn1 Mn2 Tb1 84.3(2) 2_556 . . . ?
N4 Mn1 Mn2 Tb1 -106.45(19) . . . . ?
Na1 Mn1 Mn2 Tb1 140.58(7) . . . . ?
O6 Tb1 Mn2 O14 -5.0(3) 2_556 . . . ?
O6 Tb1 Mn2 O14 175.0(3) . . . . ?
O9 Tb1 Mn2 O14 128.21(19) . . . . ?
O9 Tb1 Mn2 O14 -51.79(19) 2_556 . . . ?
O3 Tb1 Mn2 O14 49.34(19) . . . . ?
O3 Tb1 Mn2 O14 -130.66(19) 2_556 . . . ?
Mn2 Tb1 Mn2 O14 -107(100) 2_556 . . . ?
O6 Tb1 Mn2 O4 -0.9(4) 2_556 . . . ?
O6 Tb1 Mn2 O4 179.1(4) . . . . ?
O9 Tb1 Mn2 O4 132.3(4) . . . . ?
O9 Tb1 Mn2 O4 -47.7(4) 2_556 . . . ?
O3 Tb1 Mn2 O4 53.4(4) . . . . ?
O3 Tb1 Mn2 O4 -126.6(4) 2_556 . . . ?
Mn2 Tb1 Mn2 O4 -103(100) 2_556 . . . ?
O6 Tb1 Mn2 O6 180.0 2_556 . . . ?
O9 Tb1 Mn2 O6 -46.8(3) . . . . ?
O9 Tb1 Mn2 O6 133.2(3) 2_556 . . . ?
O3 Tb1 Mn2 O6 -125.7(3) . . . . ?
O3 Tb1 Mn2 O6 54.3(3) 2_556 . . . ?
Mn2 Tb1 Mn2 O6 78(100) 2_556 . . . ?
O6 Tb1 Mn2 N2 -171.2(3) 2_556 . . . ?
O6 Tb1 Mn2 N2 8.8(3) . . . . ?
O9 Tb1 Mn2 N2 -38.0(2) . . . . ?
O9 Tb1 Mn2 N2 142.0(2) 2_556 . . . ?
O3 Tb1 Mn2 N2 -116.9(2) . . . . ?
O3 Tb1 Mn2 N2 63.1(2) 2_556 . . . ?
Mn2 Tb1 Mn2 N2 87(100) 2_556 . . . ?
O6 Tb1 Mn2 O13 98.2(3) 2_556 . . 2_556 ?
O6 Tb1 Mn2 O13 -81.8(3) . . . 2_556 ?
O9 Tb1 Mn2 O13 -128.6(3) . . . 2_556 ?
O9 Tb1 Mn2 O13 51.4(3) 2_556 . . 2_556 ?
O3 Tb1 Mn2 O13 152.6(3) . . . 2_556 ?
O3 Tb1 Mn2 O13 -27.4(3) 2_556 . . 2_556 ?
Mn2 Tb1 Mn2 O13 -3(100) 2_556 . . 2_556 ?
O6 Tb1 Mn2 N4 -88.4(3) 2_556 . . . ?
O6 Tb1 Mn2 N4 91.6(3) . . . . ?
O9 Tb1 Mn2 N4 44.8(2) . . . . ?
O9 Tb1 Mn2 N4 -135.2(2) 2_556 . . . ?
O3 Tb1 Mn2 N4 -34.0(2) . . . . ?
O3 Tb1 Mn2 N4 146.0(2) 2_556 . . . ?
Mn2 Tb1 Mn2 N4 170(100) 2_556 . . . ?
O6 Tb1 Mn2 Mn1 -43.3(3) 2_556 . . . ?
O6 Tb1 Mn2 Mn1 136.7(3) . . . . ?
O9 Tb1 Mn2 Mn1 89.87(12) . . . . ?
O9 Tb1 Mn2 Mn1 -90.13(12) 2_556 . . . ?
O3 Tb1 Mn2 Mn1 11.00(12) . . . . ?
O3 Tb1 Mn2 Mn1 -169.00(12) 2_556 . . . ?
Mn2 Tb1 Mn2 Mn1 -145(100) 2_556 . . . ?
O6 Tb1 Mn2 Na1 -5.2(3) 2_556 . . . ?
O6 Tb1 Mn2 Na1 174.8(3) . . . . ?
O9 Tb1 Mn2 Na1 128.01(13) . . . . ?
O9 Tb1 Mn2 Na1 -51.99(13) 2_556 . . . ?
O3 Tb1 Mn2 Na1 49.15(13) . . . . ?
O3 Tb1 Mn2 Na1 -130.85(13) 2_556 . . . ?
Mn2 Tb1 Mn2 Na1 -107(100) 2_556 . . . ?
O1 Mn1 Na1 O4 -109.8(4) . . . . ?
O3 Mn1 Na1 O4 70.1(3) . . . . ?
O14 Mn1 Na1 O4 56.0(2) . . . . ?
N1 Mn1 Na1 O4 -119.2(3) . . . . ?
O11 Mn1 Na1 O4 159.1(2) 2_556 . . . ?
N4 Mn1 Na1 O4 -25.9(2) . . . . ?
Mn2 Mn1 Na1 O4 17.68(14) . . . . ?
O3 Mn1 Na1 O1 179.9(4) . . . . ?
O14 Mn1 Na1 O1 165.8(4) . . . . ?
N1 Mn1 Na1 O1 -9.4(4) . . . . ?
O11 Mn1 Na1 O1 -91.1(4) 2_556 . . . ?
N4 Mn1 Na1 O1 84.0(4) . . . . ?
Mn2 Mn1 Na1 O1 127.5(3) . . . . ?
O1 Mn1 Na1 O7 139.9(4) . . . 2_556 ?
O3 Mn1 Na1 O7 -40.2(3) . . . 2_556 ?
O14 Mn1 Na1 O7 -54.4(2) . . . 2_556 ?
N1 Mn1 Na1 O7 130.5(3) . . . 2_556 ?
O11 Mn1 Na1 O7 48.8(2) 2_556 . . 2_556 ?
N4 Mn1 Na1 O7 -136.2(2) . . . 2_556 ?
Mn2 Mn1 Na1 O7 -92.63(16) . . . 2_556 ?
O1 Mn1 Na1 O5 -105.5(5) . . . . ?
O3 Mn1 Na1 O5 74.5(5) . . . . ?
O14 Mn1 Na1 O5 60.3(4) . . . . ?
N1 Mn1 Na1 O5 -114.9(5) . . . . ?
O11 Mn1 Na1 O5 163.5(4) 2_556 . . . ?
N4 Mn1 Na1 O5 -21.5(4) . . . . ?
Mn2 Mn1 Na1 O5 22.0(4) . . . . ?
O1 Mn1 Na1 O2 -6.7(4) . . . . ?
O3 Mn1 Na1 O2 173.2(3) . . . . ?
O14 Mn1 Na1 O2 159.1(3) . . . . ?
N1 Mn1 Na1 O2 -16.1(4) . . . . ?
O11 Mn1 Na1 O2 -97.8(3) 2_556 . . . ?
N4 Mn1 Na1 O2 77.3(3) . . . . ?
Mn2 Mn1 Na1 O2 120.8(2) . . . . ?
O1 Mn1 Na1 O8 86.6(4) . . . 2_556 ?
O3 Mn1 Na1 O8 -93.5(3) . . . 2_556 ?
O14 Mn1 Na1 O8 -107.6(3) . . . 2_556 ?
N1 Mn1 Na1 O8 77.2(4) . . . 2_556 ?
O11 Mn1 Na1 O8 -4.5(3) 2_556 . . 2_556 ?
N4 Mn1 Na1 O8 170.6(3) . . . 2_556 ?
Mn2 Mn1 Na1 O8 -145.9(2) . . . 2_556 ?
O1 Mn1 Na1 O14 -165.8(4) . . . . ?
O3 Mn1 Na1 O14 14.2(3) . . . . ?
N1 Mn1 Na1 O14 -175.2(4) . . . . ?
O11 Mn1 Na1 O14 103.2(3) 2_556 . . . ?
N4 Mn1 Na1 O14 -81.8(2) . . . . ?
Mn2 Mn1 Na1 O14 -38.27(18) . . . . ?
O1 Mn1 Na1 Mn3 161.6(3) . . . 2_556 ?
O3 Mn1 Na1 Mn3 -18.5(3) . . . 2_556 ?
O14 Mn1 Na1 Mn3 -32.66(18) . . . 2_556 ?
N1 Mn1 Na1 Mn3 152.2(3) . . . 2_556 ?
O11 Mn1 Na1 Mn3 70.50(18) 2_556 . . 2_556 ?
N4 Mn1 Na1 Mn3 -114.47(15) . . . 2_556 ?
Mn2 Mn1 Na1 Mn3 -70.94(5) . . . 2_556 ?
O1 Mn1 Na1 Mn2 -127.5(3) . . . . ?
O3 Mn1 Na1 Mn2 52.4(3) . . . . ?
O14 Mn1 Na1 Mn2 38.27(18) . . . . ?
N1 Mn1 Na1 Mn2 -136.9(3) . . . . ?
O11 Mn1 Na1 Mn2 141.43(18) 2_556 . . . ?
N4 Mn1 Na1 Mn2 -43.53(15) . . . . ?
O14 Mn2 Na1 O4 176.6(3) . . . . ?
O6 Mn2 Na1 O4 -177.8(4) . . . . ?
N2 Mn2 Na1 O4 -18.8(4) . . . . ?
O13 Mn2 Na1 O4 79.5(3) 2_556 . . . ?
N4 Mn2 Na1 O4 -101.0(3) . . . . ?
Mn1 Mn2 Na1 O4 -143.7(3) . . . . ?
Tb1 Mn2 Na1 O4 176.8(3) . . . . ?
O14 Mn2 Na1 O1 -65.1(2) . . . . ?
O4 Mn2 Na1 O1 118.2(3) . . . . ?
O6 Mn2 Na1 O1 -59.5(4) . . . . ?
N2 Mn2 Na1 O1 99.4(3) . . . . ?
O13 Mn2 Na1 O1 -162.3(2) 2_556 . . . ?
N4 Mn2 Na1 O1 17.2(2) . . . . ?
Mn1 Mn2 Na1 O1 -25.43(16) . . . . ?
Tb1 Mn2 Na1 O1 -64.94(18) . . . . ?
O14 Mn2 Na1 O7 42.1(2) . . . 2_556 ?
O4 Mn2 Na1 O7 -134.6(3) . . . 2_556 ?
O6 Mn2 Na1 O7 47.7(3) . . . 2_556 ?
N2 Mn2 Na1 O7 -153.4(3) . . . 2_556 ?
O13 Mn2 Na1 O7 -55.1(2) 2_556 . . 2_556 ?
N4 Mn2 Na1 O7 124.4(2) . . . 2_556 ?
Mn1 Mn2 Na1 O7 81.77(17) . . . 2_556 ?
Tb1 Mn2 Na1 O7 42.27(17) . . . 2_556 ?
O14 Mn2 Na1 O5 152.3(3) . . . . ?
O4 Mn2 Na1 O5 -24.3(3) . . . . ?
O6 Mn2 Na1 O5 157.9(3) . . . . ?
N2 Mn2 Na1 O5 -43.1(3) . . . . ?
O13 Mn2 Na1 O5 55.2(3) 2_556 . . . ?
N4 Mn2 Na1 O5 -125.3(3) . . . . ?
Mn1 Mn2 Na1 O5 -168.0(2) . . . . ?
Tb1 Mn2 Na1 O5 152.5(2) . . . . ?
O14 Mn2 Na1 O2 -117.4(3) . . . . ?
O4 Mn2 Na1 O2 66.0(3) . . . . ?
O6 Mn2 Na1 O2 -111.8(4) . . . . ?
N2 Mn2 Na1 O2 47.1(3) . . . . ?
O13 Mn2 Na1 O2 145.4(3) 2_556 . . . ?
N4 Mn2 Na1 O2 -35.0(3) . . . . ?
Mn1 Mn2 Na1 O2 -77.7(2) . . . . ?
Tb1 Mn2 Na1 O2 -117.2(2) . . . . ?
O14 Mn2 Na1 O8 56.0(4) . . . 2_556 ?
O4 Mn2 Na1 O8 -120.6(5) . . . 2_556 ?
O6 Mn2 Na1 O8 61.6(5) . . . 2_556 ?
N2 Mn2 Na1 O8 -139.4(4) . . . 2_556 ?
O13 Mn2 Na1 O8 -41.2(4) 2_556 . . 2_556 ?
N4 Mn2 Na1 O8 138.4(4) . . . 2_556 ?
Mn1 Mn2 Na1 O8 95.7(4) . . . 2_556 ?
Tb1 Mn2 Na1 O8 56.2(4) . . . 2_556 ?
O4 Mn2 Na1 O14 -176.6(3) . . . . ?
O6 Mn2 Na1 O14 5.6(3) . . . . ?
N2 Mn2 Na1 O14 164.6(3) . . . . ?
O13 Mn2 Na1 O14 -97.2(2) 2_556 . . . ?
N4 Mn2 Na1 O14 82.4(2) . . . . ?
Mn1 Mn2 Na1 O14 39.70(16) . . . . ?
Tb1 Mn2 Na1 O14 0.20(16) . . . . ?
O14 Mn2 Na1 Mn1 -39.70(16) . . . . ?
O4 Mn2 Na1 Mn1 143.7(3) . . . . ?
O6 Mn2 Na1 Mn1 -34.1(3) . . . . ?
N2 Mn2 Na1 Mn1 124.9(2) . . . . ?
O13 Mn2 Na1 Mn1 -136.87(19) 2_556 . . . ?
N4 Mn2 Na1 Mn1 42.67(15) . . . . ?
Tb1 Mn2 Na1 Mn1 -39.50(6) . . . . ?
O14 Mn2 Na1 Mn3 32.32(16) . . . 2_556 ?
O4 Mn2 Na1 Mn3 -144.3(3) . . . 2_556 ?
O6 Mn2 Na1 Mn3 37.9(3) . . . 2_556 ?
N2 Mn2 Na1 Mn3 -163.1(2) . . . 2_556 ?
O13 Mn2 Na1 Mn3 -64.84(19) 2_556 . . 2_556 ?
N4 Mn2 Na1 Mn3 114.70(16) . . . 2_556 ?
Mn1 Mn2 Na1 Mn3 72.03(6) . . . 2_556 ?
Tb1 Mn2 Na1 Mn3 32.52(5) . . . 2_556 ?
O3 Mn1 O1 C1 8(3) . . . . ?
O14 Mn1 O1 C1 175.6(7) . . . . ?
N1 Mn1 O1 C1 0.5(8) . . . . ?
O11 Mn1 O1 C1 -86.1(7) 2_556 . . . ?
N4 Mn1 O1 C1 94.1(7) . . . . ?
Mn2 Mn1 O1 C1 142.2(7) . . . . ?
Na1 Mn1 O1 C1 -172.4(9) . . . . ?
O3 Mn1 O1 Na1 -180(100) . . . . ?
O14 Mn1 O1 Na1 -12.0(3) . . . . ?
N1 Mn1 O1 Na1 172.9(3) . . . . ?
O11 Mn1 O1 Na1 86.3(3) 2_556 . . . ?
N4 Mn1 O1 Na1 -93.5(3) . . . . ?
Mn2 Mn1 O1 Na1 -45.4(3) . . . . ?
O4 Na1 O1 C1 -118.9(6) . . . . ?
O7 Na1 O1 C1 131.6(6) 2_556 . . . ?
O5 Na1 O1 C1 -66.6(8) . . . . ?
O2 Na1 O1 C1 -14.0(6) . . . . ?
O8 Na1 O1 C1 61.3(7) 2_556 . . . ?
O14 Na1 O1 C1 -178.1(7) . . . . ?
Mn1 Na1 O1 C1 173.2(8) . . . . ?
Mn3 Na1 O1 C1 157.6(6) 2_556 . . . ?
Mn2 Na1 O1 C1 -145.3(6) . . . . ?
O4 Na1 O1 Mn1 67.9(3) . . . . ?
O7 Na1 O1 Mn1 -41.6(4) 2_556 . . . ?
O5 Na1 O1 Mn1 120.2(4) . . . . ?
O2 Na1 O1 Mn1 172.8(4) . . . . ?
O8 Na1 O1 Mn1 -111.9(3) 2_556 . . . ?
O14 Na1 O1 Mn1 8.7(2) . . . . ?
Mn3 Na1 O1 Mn1 -15.6(3) 2_556 . . . ?
Mn2 Na1 O1 Mn1 41.5(2) . . . . ?
O4 Na1 O2 C2 99.0(7) . . . . ?
O1 Na1 O2 C2 13.6(6) . . . . ?
O7 Na1 O2 C2 -69.5(8) 2_556 . . . ?
O5 Na1 O2 C2 164.2(7) . . . . ?
O8 Na1 O2 C2 -106.3(7) 2_556 . . . ?
O14 Na1 O2 C2 32.3(8) . . . . ?
Mn1 Na1 O2 C2 17.4(7) . . . . ?
Mn3 Na1 O2 C2 -5.8(10) 2_556 . . . ?
Mn2 Na1 O2 C2 70.6(7) . . . . ?
O4 Na1 O2 C10 -76.3(14) . . . . ?
O1 Na1 O2 C10 -161.7(14) . . . . ?
O7 Na1 O2 C10 115.2(14) 2_556 . . . ?
O5 Na1 O2 C10 -11.1(14) . . . . ?
O8 Na1 O2 C10 78.4(14) 2_556 . . . ?
O14 Na1 O2 C10 -142.9(13) . . . . ?
Mn1 Na1 O2 C10 -157.8(14) . . . . ?
Mn3 Na1 O2 C10 178.9(13) 2_556 . . . ?
Mn2 Na1 O2 C10 -104.7(14) . . . . ?
O1 Mn1 O3 C9 -27(3) . . . . ?
O14 Mn1 O3 C9 165.7(6) . . . . ?
N1 Mn1 O3 C9 -19.0(6) . . . . ?
O11 Mn1 O3 C9 67.2(5) 2_556 . . . ?
N4 Mn1 O3 C9 -112.2(5) . . . . ?
Mn2 Mn1 O3 C9 -160.7(5) . . . . ?
Na1 Mn1 O3 C9 153.8(5) . . . . ?
O1 Mn1 O3 Tb1 156(3) . . . . ?
O14 Mn1 O3 Tb1 -12.0(3) . . . . ?
N1 Mn1 O3 Tb1 163.3(3) . . . . ?
O11 Mn1 O3 Tb1 -110.5(3) 2_556 . . . ?
N4 Mn1 O3 Tb1 70.1(3) . . . . ?
Mn2 Mn1 O3 Tb1 21.6(2) . . . . ?
Na1 Mn1 O3 Tb1 -23.9(4) . . . . ?
O6 Tb1 O3 C9 -38.9(7) 2_556 . . . ?
O6 Tb1 O3 C9 141.1(7) . . . . ?
O9 Tb1 O3 C9 56.8(7) . . . . ?
O9 Tb1 O3 C9 -123.2(7) 2_556 . . . ?
O3 Tb1 O3 C9 -64(100) 2_556 . . . ?
Mn2 Tb1 O3 C9 163.3(7) . . . . ?
Mn2 Tb1 O3 C9 -16.7(7) 2_556 . . . ?
O6 Tb1 O3 Mn1 138.3(3) 2_556 . . . ?
O6 Tb1 O3 Mn1 -41.7(3) . . . . ?
O9 Tb1 O3 Mn1 -126.0(3) . . . . ?
O9 Tb1 O3 Mn1 54.0(3) 2_556 . . . ?
O3 Tb1 O3 Mn1 114(100) 2_556 . . . ?
Mn2 Tb1 O3 Mn1 -19.5(2) . . . . ?
Mn2 Tb1 O3 Mn1 160.5(2) 2_556 . . . ?
O14 Mn2 O4 C11 165.6(7) . . . . ?
O6 Mn2 O4 C11 -23(2) . . . . ?
N2 Mn2 O4 C11 -26.5(7) . . . . ?
O13 Mn2 O4 C11 63.2(7) 2_556 . . . ?
N4 Mn2 O4 C11 -112.6(7) . . . . ?
Mn1 Mn2 O4 C11 -160.0(7) . . . . ?
Na1 Mn2 O4 C11 168.4(8) . . . . ?
Tb1 Mn2 O4 C11 162.1(6) . . . . ?
O14 Mn2 O4 Na1 -2.8(3) . . . . ?
O6 Mn2 O4 Na1 169.0(19) . . . . ?
N2 Mn2 O4 Na1 165.0(3) . . . . ?
O13 Mn2 O4 Na1 -105.3(3) 2_556 . . . ?
N4 Mn2 O4 Na1 78.9(3) . . . . ?
Mn1 Mn2 O4 Na1 31.6(2) . . . . ?
Tb1 Mn2 O4 Na1 -6.3(5) . . . . ?
O1 Na1 O4 C11 132.1(6) . . . . ?
O7 Na1 O4 C11 -120.5(6) 2_556 . . . ?
O5 Na1 O4 C11 -15.7(6) . . . . ?
O2 Na1 O4 C11 66.0(6) . . . . ?
O8 Na1 O4 C11 -48.4(9) 2_556 . . . ?
O14 Na1 O4 C11 -167.0(7) . . . . ?
Mn1 Na1 O4 C11 161.7(6) . . . . ?
Mn3 Na1 O4 C11 -139.2(6) 2_556 . . . ?
Mn2 Na1 O4 C11 -169.1(8) . . . . ?
O1 Na1 O4 Mn2 -58.9(3) . . . . ?
O7 Na1 O4 Mn2 48.5(3) 2_556 . . . ?
O5 Na1 O4 Mn2 153.4(3) . . . . ?
O2 Na1 O4 Mn2 -124.9(3) . . . . ?
O8 Na1 O4 Mn2 120.7(5) 2_556 . . . ?
O14 Na1 O4 Mn2 2.0(2) . . . . ?
Mn1 Na1 O4 Mn2 -29.2(2) . . . . ?
Mn3 Na1 O4 Mn2 29.8(2) 2_556 . . . ?
O4 Na1 O5 C12 16.4(6) . . . . ?
O1 Na1 O5 C12 -43.3(8) . . . . ?
O7 Na1 O5 C12 118.1(7) 2_556 . . . ?
O2 Na1 O5 C12 -90.0(7) . . . . ?
O8 Na1 O5 C12 -178.3(6) 2_556 . . . ?
O14 Na1 O5 C12 46.8(7) . . . . ?
Mn1 Na1 O5 C12 11.7(9) . . . . ?
Mn3 Na1 O5 C12 85.1(7) 2_556 . . . ?
Mn2 Na1 O5 C12 29.5(6) . . . . ?
O4 Na1 O5 C20 -172.9(9) . . . . ?
O1 Na1 O5 C20 127.5(9) . . . . ?
O7 Na1 O5 C20 -71.2(9) 2_556 . . . ?
O2 Na1 O5 C20 80.8(9) . . . . ?
O8 Na1 O5 C20 -7.6(9) 2_556 . . . ?
O14 Na1 O5 C20 -142.5(8) . . . . ?
Mn1 Na1 O5 C20 -177.6(7) . . . . ?
Mn3 Na1 O5 C20 -104.1(8) 2_556 . . . ?
Mn2 Na1 O5 C20 -159.8(8) . . . . ?
O14 Mn2 O6 C19 -178.1(5) . . . . ?
O4 Mn2 O6 C19 10(2) . . . . ?
N2 Mn2 O6 C19 14.1(5) . . . . ?
O13 Mn2 O6 C19 -75.9(5) 2_556 . . . ?
N4 Mn2 O6 C19 100.6(5) . . . . ?
Mn1 Mn2 O6 C19 147.6(5) . . . . ?
Na1 Mn2 O6 C19 177.3(4) . . . . ?
Tb1 Mn2 O6 C19 -173.8(6) . . . . ?
O14 Mn2 O6 Tb1 -4.3(3) . . . . ?
O4 Mn2 O6 Tb1 -176.1(19) . . . . ?
N2 Mn2 O6 Tb1 -172.1(3) . . . . ?
O13 Mn2 O6 Tb1 97.9(3) 2_556 . . . ?
N4 Mn2 O6 Tb1 -85.6(3) . . . . ?
Mn1 Mn2 O6 Tb1 -38.6(2) . . . . ?
Na1 Mn2 O6 Tb1 -8.9(5) . . . . ?
O6 Tb1 O6 C19 43(52) 2_556 . . . ?
O9 Tb1 O6 C19 -52.6(6) . . . . ?
O9 Tb1 O6 C19 127.4(6) 2_556 . . . ?
O3 Tb1 O6 C19 -135.1(6) . . . . ?
O3 Tb1 O6 C19 44.9(6) 2_556 . . . ?
Mn2 Tb1 O6 C19 172.6(8) . . . . ?
Mn2 Tb1 O6 C19 -7.4(8) 2_556 . . . ?
O6 Tb1 O6 Mn2 -129(52) 2_556 . . . ?
O9 Tb1 O6 Mn2 134.8(3) . . . . ?
O9 Tb1 O6 Mn2 -45.2(3) 2_556 . . . ?
O3 Tb1 O6 Mn2 52.3(3) . . . . ?
O3 Tb1 O6 Mn2 -127.7(3) 2_556 . . . ?
Mn2 Tb1 O6 Mn2 180.0 2_556 . . . ?
O9 Mn3 O7 C21 -4(3) . . . . ?
O14 Mn3 O7 C21 174.6(7) 2_556 . . . ?
N3 Mn3 O7 C21 -2.7(8) . . . . ?
O12 Mn3 O7 C21 78.7(7) . . . . ?
O10 Mn3 O7 C21 -84.2(7) . . . . ?
Na1 Mn3 O7 C21 164.3(9) 2_556 . . . ?
O9 Mn3 O7 Na1 -168(2) . . . 2_556 ?
O14 Mn3 O7 Na1 10.4(3) 2_556 . . 2_556 ?
N3 Mn3 O7 Na1 -167.0(4) . . . 2_556 ?
O12 Mn3 O7 Na1 -85.5(3) . . . 2_556 ?
O10 Mn3 O7 Na1 111.5(3) . . . 2_556 ?
O7 Mn3 O9 C29 6(3) . . . . ?
O14 Mn3 O9 C29 -172.4(6) 2_556 . . . ?
N3 Mn3 O9 C29 5.0(7) . . . . ?
O12 Mn3 O9 C29 -76.2(6) . . . . ?
O10 Mn3 O9 C29 86.7(6) . . . . ?
Na1 Mn3 O9 C29 -160.2(6) 2_556 . . . ?
O7 Mn3 O9 Tb1 -168(2) . . . . ?
O14 Mn3 O9 Tb1 13.1(3) 2_556 . . . ?
N3 Mn3 O9 Tb1 -169.5(4) . . . . ?
O12 Mn3 O9 Tb1 109.3(3) . . . . ?
O10 Mn3 O9 Tb1 -87.8(3) . . . . ?
Na1 Mn3 O9 Tb1 25.3(4) 2_556 . . . ?
O6 Tb1 O9 C29 127.8(7) 2_556 . . . ?
O6 Tb1 O9 C29 -52.2(7) . . . . ?
O9 Tb1 O9 C29 -126(100) 2_556 . . . ?
O3 Tb1 O9 C29 41.8(7) . . . . ?
O3 Tb1 O9 C29 -138.2(7) 2_556 . . . ?
Mn2 Tb1 O9 C29 -32.3(7) . . . . ?
Mn2 Tb1 O9 C29 147.7(7) 2_556 . . . ?
O6 Tb1 O9 Mn3 -58.6(3) 2_556 . . . ?
O6 Tb1 O9 Mn3 121.4(3) . . . . ?
O9 Tb1 O9 Mn3 48(100) 2_556 . . . ?
O3 Tb1 O9 Mn3 -144.5(3) . . . . ?
O3 Tb1 O9 Mn3 35.5(3) 2_556 . . . ?
Mn2 Tb1 O9 Mn3 141.3(2) . . . . ?
Mn2 Tb1 O9 Mn3 -38.7(2) 2_556 . . . ?
O7 Mn3 O10 C31 -69.0(7) . . . . ?
O9 Mn3 O10 C31 116.8(7) . . . . ?
O14 Mn3 O10 C31 26.5(7) 2_556 . . . ?
N3 Mn3 O10 C31 -159.7(7) . . . . ?
O12 Mn3 O10 C31 -152.8(8) . . . . ?
Na1 Mn3 O10 C31 -31.5(7) 2_556 . . . ?
O7 Mn3 O12 C38 136.3(8) . . . . ?
O9 Mn3 O12 C38 -49.6(7) . . . . ?
O14 Mn3 O12 C38 41.4(8) 2_556 . . . ?
N3 Mn3 O12 C38 -132.4(8) . . . . ?
O10 Mn3 O12 C38 -139.2(8) . . . . ?
Na1 Mn3 O12 C38 96.9(7) 2_556 . . . ?
O4 Mn2 O14 Mn3 -89.0(3) . . . 2_556 ?
O6 Mn2 O14 Mn3 91.9(3) . . . 2_556 ?
N2 Mn2 O14 Mn3 163.2(9) . . . 2_556 ?
O13 Mn2 O14 Mn3 4.4(3) 2_556 . . 2_556 ?
N4 Mn2 O14 Mn3 177.8(3) . . . 2_556 ?
Mn1 Mn2 O14 Mn3 179.5(4) . . . 2_556 ?
Na1 Mn2 O14 Mn3 -91.1(3) . . . 2_556 ?
Tb1 Mn2 O14 Mn3 89.1(3) . . . 2_556 ?
O4 Mn2 O14 Mn1 91.5(2) . . . . ?
O6 Mn2 O14 Mn1 -87.6(2) . . . . ?
N2 Mn2 O14 Mn1 -16.3(11) . . . . ?
O13 Mn2 O14 Mn1 -175.1(2) 2_556 . . . ?
N4 Mn2 O14 Mn1 -1.7(2) . . . . ?
Na1 Mn2 O14 Mn1 89.4(2) . . . . ?
Tb1 Mn2 O14 Mn1 -90.4(2) . . . . ?
O4 Mn2 O14 Na1 2.1(2) . . . . ?
O6 Mn2 O14 Na1 -177.04(17) . . . . ?
N2 Mn2 O14 Na1 -105.7(10) . . . . ?
O13 Mn2 O14 Na1 95.5(2) 2_556 . . . ?
N4 Mn2 O14 Na1 -91.13(18) . . . . ?
Mn1 Mn2 O14 Na1 -89.4(2) . . . . ?
Tb1 Mn2 O14 Na1 -179.79(17) . . . . ?
O1 Mn1 O14 Mn2 -82.2(3) . . . . ?
O3 Mn1 O14 Mn2 96.6(2) . . . . ?
N1 Mn1 O14 Mn2 63.3(19) . . . . ?
O11 Mn1 O14 Mn2 -170.2(2) 2_556 . . . ?
N4 Mn1 O14 Mn2 1.7(2) . . . . ?
Na1 Mn1 O14 Mn2 -91.3(2) . . . . ?
O1 Mn1 O14 Mn3 98.3(3) . . . 2_556 ?
O3 Mn1 O14 Mn3 -82.9(3) . . . 2_556 ?
N1 Mn1 O14 Mn3 -116.1(18) . . . 2_556 ?
O11 Mn1 O14 Mn3 10.3(3) 2_556 . . 2_556 ?
N4 Mn1 O14 Mn3 -177.8(3) . . . 2_556 ?
Mn2 Mn1 O14 Mn3 -179.5(4) . . . 2_556 ?
Na1 Mn1 O14 Mn3 89.2(3) . . . 2_556 ?
O1 Mn1 O14 Na1 9.1(2) . . . . ?
O3 Mn1 O14 Na1 -172.09(19) . . . . ?
N1 Mn1 O14 Na1 154.6(18) . . . . ?
O11 Mn1 O14 Na1 -78.9(2) 2_556 . . . ?
N4 Mn1 O14 Na1 93.00(19) . . . . ?
Mn2 Mn1 O14 Na1 91.3(2) . . . . ?
O4 Na1 O14 Mn2 -1.91(18) . . . . ?
O1 Na1 O14 Mn2 103.7(2) . . . . ?
O7 Na1 O14 Mn2 -131.8(2) 2_556 . . . ?
O5 Na1 O14 Mn2 -33.3(3) . . . . ?
O2 Na1 O14 Mn2 84.8(3) . . . . ?
O8 Na1 O14 Mn2 -150.9(2) 2_556 . . . ?
Mn1 Na1 O14 Mn2 111.9(2) . . . . ?
Mn3 Na1 O14 Mn2 -124.7(2) 2_556 . . . ?
O4 Na1 O14 Mn3 122.8(2) . . . 2_556 ?
O1 Na1 O14 Mn3 -131.6(3) . . . 2_556 ?
O7 Na1 O14 Mn3 -7.1(2) 2_556 . . 2_556 ?
O5 Na1 O14 Mn3 91.4(3) . . . 2_556 ?
O2 Na1 O14 Mn3 -150.5(3) . . . 2_556 ?
O8 Na1 O14 Mn3 -26.2(3) 2_556 . . 2_556 ?
Mn1 Na1 O14 Mn3 -123.4(3) . . . 2_556 ?
Mn2 Na1 O14 Mn3 124.7(2) . . . 2_556 ?
O4 Na1 O14 Mn1 -113.8(2) . . . . ?
O1 Na1 O14 Mn1 -8.2(2) . . . . ?
O7 Na1 O14 Mn1 116.3(3) 2_556 . . . ?
O5 Na1 O14 Mn1 -145.2(3) . . . . ?
O2 Na1 O14 Mn1 -27.1(4) . . . . ?
O8 Na1 O14 Mn1 97.2(3) 2_556 . . . ?
Mn3 Na1 O14 Mn1 123.4(3) 2_556 . . . ?
Mn2 Na1 O14 Mn1 -111.9(2) . . . . ?
O1 Mn1 N1 C7 -4.4(8) . . . . ?
O3 Mn1 N1 C7 176.3(8) . . . . ?
O14 Mn1 N1 C7 -150.1(15) . . . . ?
O11 Mn1 N1 C7 82.7(8) 2_556 . . . ?
N4 Mn1 N1 C7 -89.3(8) . . . . ?
Mn2 Mn1 N1 C7 -96.9(8) . . . . ?
Na1 Mn1 N1 C7 1.6(10) . . . . ?
O1 Mn1 N1 C8 177.6(7) . . . . ?
O3 Mn1 N1 C8 -1.6(7) . . . . ?
O14 Mn1 N1 C8 32(2) . . . . ?
O11 Mn1 N1 C8 -95.3(7) 2_556 . . . ?
N4 Mn1 N1 C8 92.8(7) . . . . ?
Mn2 Mn1 N1 C8 85.2(7) . . . . ?
Na1 Mn1 N1 C8 -176.4(6) . . . . ?
O14 Mn2 N2 C17 122.3(11) . . . . ?
O4 Mn2 N2 C17 14.2(7) . . . . ?
O6 Mn2 N2 C17 -165.4(7) . . . . ?
O13 Mn2 N2 C17 -78.4(7) 2_556 . . . ?
N4 Mn2 N2 C17 107.8(7) . . . . ?
Mn1 Mn2 N2 C17 109.7(7) . . . . ?
Na1 Mn2 N2 C17 25.6(8) . . . . ?
Tb1 Mn2 N2 C17 -170.2(6) . . . . ?
O14 Mn2 N2 C18 -57.6(13) . . . . ?
O4 Mn2 N2 C18 -165.7(5) . . . . ?
O6 Mn2 N2 C18 14.8(5) . . . . ?
O13 Mn2 N2 C18 101.7(6) 2_556 . . . ?
N4 Mn2 N2 C18 -72.0(5) . . . . ?
Mn1 Mn2 N2 C18 -70.1(6) . . . . ?
Na1 Mn2 N2 C18 -154.2(5) . . . . ?
Tb1 Mn2 N2 C18 9.9(6) . . . . ?
O7 Mn3 N3 C27 6.2(12) . . . . ?
O9 Mn3 N3 C27 -174.0(12) . . . . ?
O14 Mn3 N3 C27 -150(2) 2_556 . . . ?
O12 Mn3 N3 C27 -80.4(12) . . . . ?
O10 Mn3 N3 C27 97.6(12) . . . . ?
Na1 Mn3 N3 C27 -4.4(14) 2_556 . . . ?
O7 Mn3 N3 C28 -160.1(9) . . . . ?
O9 Mn3 N3 C28 19.7(8) . . . . ?
O14 Mn3 N3 C28 44(3) 2_556 . . . ?
O12 Mn3 N3 C28 113.3(9) . . . . ?
O10 Mn3 N3 C28 -68.7(9) . . . . ?
Na1 Mn3 N3 C28 -170.7(7) 2_556 . . . ?
O7 Mn3 N3 C28' 158.3(12) . . . . ?
O9 Mn3 N3 C28' -21.8(11) . . . . ?
O14 Mn3 N3 C28' 2(4) 2_556 . . . ?
O12 Mn3 N3 C28' 71.7(12) . . . . ?
O10 Mn3 N3 C28' -110.3(12) . . . . ?
Na1 Mn3 N3 C28' 147.7(11) 2_556 . . . ?
O1 Mn1 N4 N5 -17.8(5) . . . . ?
O3 Mn1 N4 N5 156.7(5) . . . . ?
O14 Mn1 N4 N5 -114.6(5) . . . . ?
N1 Mn1 N4 N5 73.0(5) . . . . ?
O11 Mn1 N4 N5 -19.2(18) 2_556 . . . ?
Mn2 Mn1 N4 N5 -113.3(6) . . . . ?
Na1 Mn1 N4 N5 -57.5(5) . . . . ?
O1 Mn1 N4 Mn2 95.5(2) . . . . ?
O3 Mn1 N4 Mn2 -90.05(18) . . . . ?
O14 Mn1 N4 Mn2 -1.29(17) . . . . ?
N1 Mn1 N4 Mn2 -173.7(2) . . . . ?
O11 Mn1 N4 Mn2 94.1(15) 2_556 . . . ?
Na1 Mn1 N4 Mn2 55.82(13) . . . . ?
O14 Mn2 N4 N5 120.6(6) . . . . ?
O4 Mn2 N4 N5 27.5(6) . . . . ?
O6 Mn2 N4 N5 -146.3(6) . . . . ?
N2 Mn2 N4 N5 -62.6(6) . . . . ?
O13 Mn2 N4 N5 -118.7(18) 2_556 . . . ?
Mn1 Mn2 N4 N5 119.3(7) . . . . ?
Na1 Mn2 N4 N5 64.8(6) . . . . ?
Tb1 Mn2 N4 N5 -179.7(6) . . . . ?
O14 Mn2 N4 Mn1 1.31(17) . . . . ?
O4 Mn2 N4 Mn1 -91.7(2) . . . . ?
O6 Mn2 N4 Mn1 94.5(2) . . . . ?
N2 Mn2 N4 Mn1 178.1(2) . . . . ?
O13 Mn2 N4 Mn1 122.0(18) 2_556 . . . ?
Na1 Mn2 N4 Mn1 -54.48(14) . . . . ?
Tb1 Mn2 N4 Mn1 61.06(12) . . . . ?
Mn1 N4 N5 N6 179(100) . . . . ?
Mn2 N4 N5 N6 82(32) . . . . ?
Mn1 O1 C1 C2 -175.4(6) . . . . ?
Na1 O1 C1 C2 13.1(10) . . . . ?
Mn1 O1 C1 C6 2.4(12) . . . . ?
Na1 O1 C1 C6 -169.2(6) . . . . ?
C10 O2 C2 C3 -20.2(17) . . . . ?
Na1 O2 C2 C3 164.0(8) . . . . ?
C10 O2 C2 C1 163.1(13) . . . . ?
Na1 O2 C2 C1 -12.8(10) . . . . ?
O1 C1 C2 O2 0.5(12) . . . . ?
C6 C1 C2 O2 -177.3(8) . . . . ?
O1 C1 C2 C3 -176.3(8) . . . . ?
C6 C1 C2 C3 5.8(13) . . . . ?
O2 C2 C3 C4 -179.4(10) . . . . ?
C1 C2 C3 C4 -2.9(15) . . . . ?
C2 C3 C4 C5 -0.2(17) . . . . ?
C3 C4 C5 C6 0.2(17) . . . . ?
O1 C1 C6 C7 -2.4(13) . . . . ?
C2 C1 C6 C7 175.4(8) . . . . ?
O1 C1 C6 C5 176.6(8) . . . . ?
C2 C1 C6 C5 -5.7(12) . . . . ?
C4 C5 C6 C1 2.8(14) . . . . ?
C4 C5 C6 C7 -178.2(9) . . . . ?
C8 N1 C7 C6 -176.7(9) . . . . ?
Mn1 N1 C7 C6 5.5(14) . . . . ?
C1 C6 C7 N1 -1.8(14) . . . . ?
C5 C6 C7 N1 179.3(9) . . . . ?
C7 N1 C8 C9 -156.4(9) . . . . ?
Mn1 N1 C8 C9 21.7(11) . . . . ?
Mn1 O3 C9 C8 37.3(9) . . . . ?
Tb1 O3 C9 C8 -145.2(6) . . . . ?
N1 C8 C9 O3 -37.9(12) . . . . ?
Mn2 O4 C11 C12 -154.3(6) . . . . ?
Na1 O4 C11 C12 13.2(11) . . . . ?
Mn2 O4 C11 C16 26.3(12) . . . . ?
Na1 O4 C11 C16 -166.3(7) . . . . ?
C20 O5 C12 C13 -2.4(16) . . . . ?
Na1 O5 C12 C13 169.0(10) . . . . ?
C20 O5 C12 C11 172.1(9) . . . . ?
Na1 O5 C12 C11 -16.5(11) . . . . ?
O4 C11 C12 O5 2.9(13) . . . . ?
C16 C11 C12 O5 -177.6(9) . . . . ?
O4 C11 C12 C13 177.5(11) . . . . ?
C16 C11 C12 C13 -3.1(16) . . . . ?
O5 C12 C13 C14 -179.0(12) . . . . ?
C11 C12 C13 C14 6.9(19) . . . . ?
C12 C13 C14 C15 -7(2) . . . . ?
C13 C14 C15 C16 4(2) . . . . ?
O4 C11 C16 C17 -4.9(15) . . . . ?
C12 C11 C16 C17 175.6(9) . . . . ?
O4 C11 C16 C15 178.9(10) . . . . ?
C12 C11 C16 C15 -0.5(15) . . . . ?
C14 C15 C16 C17 -176.3(12) . . . . ?
C14 C15 C16 C11 0.0(19) . . . . ?
C18 N2 C17 C16 179.3(9) . . . . ?
Mn2 N2 C17 C16 -0.5(13) . . . . ?
C11 C16 C17 N2 -8.3(15) . . . . ?
C15 C16 C17 N2 167.8(11) . . . . ?
C17 N2 C18 C19 142.4(8) . . . . ?
Mn2 N2 C18 C19 -37.7(8) . . . . ?
Mn2 O6 C19 C18 -39.4(7) . . . . ?
Tb1 O6 C19 C18 147.5(5) . . . . ?
N2 C18 C19 O6 49.9(8) . . . . ?
Mn3 O7 C21 C26 -2.5(13) . . . . ?
Na1 O7 C21 C26 160.5(7) 2_556 . . . ?
Mn3 O7 C21 C22 175.7(6) . . . . ?
Na1 O7 C21 C22 -21.3(9) 2_556 . . . ?
C30 O8 C22 C23 12.0(13) . . . . ?
Na1 O8 C22 C23 -159.9(8) 2_556 . . . ?
C30 O8 C22 C21 -166.5(8) . . . . ?
Na1 O8 C22 C21 21.6(9) 2_556 . . . ?
O7 C21 C22 O8 -1.2(11) . . . . ?
C26 C21 C22 O8 177.1(8) . . . . ?
O7 C21 C22 C23 -179.9(8) . . . . ?
C26 C21 C22 C23 -1.5(12) . . . . ?
O8 C22 C23 C24 -179.8(10) . . . . ?
C21 C22 C23 C24 -1.3(15) . . . . ?
C22 C23 C24 C25 2(2) . . . . ?
C23 C24 C25 C26 0(2) . . . . ?
O7 C21 C26 C25 -178.1(9) . . . . ?
C22 C21 C26 C25 3.8(14) . . . . ?
O7 C21 C26 C27 6.1(16) . . . . ?
C22 C21 C26 C27 -172.0(9) . . . . ?
C24 C25 C26 C21 -3.1(17) . . . . ?
C24 C25 C26 C27 172.9(12) . . . . ?
C28 N3 C27 C26 160.8(12) . . . . ?
C28' N3 C27 C26 -153.8(16) . . . . ?
Mn3 N3 C27 C26 -5(2) . . . . ?
C21 C26 C27 N3 -2.3(19) . . . . ?
C25 C26 C27 N3 -178.3(13) . . . . ?
C27 N3 C28 C29 155.6(12) . . . . ?
C28' N3 C28 C29 54.1(14) . . . . ?
Mn3 N3 C28 C29 -36.9(12) . . . . ?
C27 N3 C28' C29 -169.7(14) . . . . ?
C28 N3 C28' C29 -68.0(16) . . . . ?
Mn3 N3 C28' C29 35.7(19) . . . . ?
N3 C28' C29 O9 -34(2) . . . . ?
N3 C28' C29 C28 63.0(12) . . . . ?
Mn3 O9 C29 C28' 15.9(15) . . . . ?
Tb1 O9 C29 C28' -170.1(12) . . . . ?
Mn3 O9 C29 C28 -29.3(11) . . . . ?
Tb1 O9 C29 C28 144.7(7) . . . . ?
N3 C28 C29 C28' -60.3(11) . . . . ?
N3 C28 C29 O9 42.2(13) . . . . ?
Mn1 O11 C31 O10 -45.6(11) 2_556 . . . ?
Mn1 O11 C31 C32 137.0(6) 2_556 . . . ?
Mn1 O11 C31 C32' 136.3(7) 2_556 . . . ?
Mn3 O10 C31 O11 2.5(11) . . . . ?
Mn3 O10 C31 C32 179.4(6) . . . . ?
Mn3 O10 C31 C32' -179.2(5) . . . . ?
O11 C31 C32 C33 -177.6(6) . . . . ?
O10 C31 C32 C33 5.0(12) . . . . ?
C32' C31 C32 C33 0.7(4) . . . . ?
O11 C31 C32 C37 -9.9(9) . . . . ?
O10 C31 C32 C37 172.8(7) . . . . ?
C32' C31 C32 C37 168.4(5) . . . . ?
C37 C32 C33 C34 0.0 . . . . ?
C31 C32 C33 C34 168.5(8) . . . . ?
C32 C33 C34 C35 0.0 . . . . ?
C33 C34 C35 C36 0.0 . . . . ?
C34 C35 C36 C37 0.0 . . . . ?
C35 C36 C37 C32 0.0 . . . . ?
C33 C32 C37 C36 0.0 . . . . ?
C31 C32 C37 C36 -167.0(9) . . . . ?
O11 C31 C32' C33' -178.7(7) . . . . ?
O10 C31 C32' C33' 3.0(10) . . . . ?
C32 C31 C32' C33' 179.4(4) . . . . ?
O11 C31 C32' C37' -0.4(10) . . . . ?
O10 C31 C32' C37' -178.7(6) . . . . ?
C32 C31 C32' C37' -2.4(5) . . . . ?
C37' C32' C33' C34' 0.0 . . . . ?
C31 C32' C33' C34' 178.2(9) . . . . ?
C32' C33' C34' C35' 0.0 . . . . ?
C33' C34' C35' C36' 0.0 . . . . ?
C34' C35' C36' C37' 0.0 . . . . ?
C35' C36' C37' C32' 0.0 . . . . ?
C33' C32' C37' C36' 0.0 . . . . ?
C31 C32' C37' C36' -178.4(8) . . . . ?
Mn2 O13 C38 O12 7.5(12) 2_556 . . . ?
Mn2 O13 C38 C39 -171.0(4) 2_556 . . . ?
Mn3 O12 C38 O13 -42.3(12) . . . . ?
Mn3 O12 C38 C39 136.3(6) . . . . ?
O13 C38 C39 C44 -3.4(11) . . . . ?
O12 C38 C39 C44 177.8(7) . . . . ?
O13 C38 C39 C40 179.0(8) . . . . ?
O12 C38 C39 C40 0.3(10) . . . . ?
C44 C39 C40 C41 -0.4(13) . . . . ?
C38 C39 C40 C41 177.2(8) . . . . ?
C39 C40 C41 C42 4.3(18) . . . . ?
C40 C41 C42 C43 -7(2) . . . . ?
C41 C42 C43 C44 5(2) . . . . ?
C40 C39 C44 C43 -0.9(13) . . . . ?
C38 C39 C44 C43 -178.7(8) . . . . ?
C42 C43 C44 C39 -1.5(19) . . . . ?
